data_4118739
loop_
_publ_author_name
'Oanh P. Lam'
'Sebastian M. Franke'
'Frank W. Heinemann'
'Karsten Meyer'

_publ_section_title
;
 Reactivity of U-E-U (E = S, Se) Toward CO2, CS2, and COS: New
 Mixed-Carbonate Complexes of the Types U-CO2E-U (E = S, Se), U-CS2E-U (E
 = O, Se), and U-COSSe-U
;
_journal_name_full 'Journal of the American Chemical Society'
_journal_page_first 16877
_journal_page_last 16881
_journal_paper_doi 10.1021/ja307539w
_journal_volume 134
_journal_year 2012
_chemical_formula_moiety 'C117 H152 N2 O12 S U2, 4(C4 H10 O2)'
_chemical_formula_sum 'C133 H192 N2 O20 S U2'
_chemical_formula_weight 2647.01
_chemical_name_systematic
; 
 ? 
;
_space_group_IT_number 14
_symmetry_cell_setting monoclinic
_symmetry_space_group_name_Hall '-P 2yn'
_symmetry_space_group_name_H-M 'P 1 21/n 1'
_atom_sites_solution_hydrogens geom
_atom_sites_solution_primary direct
_atom_sites_solution_secondary difmap
_audit_creation_method SHELXL-97
_cell_angle_alpha 90.00
_cell_angle_beta 116.3710(10)
_cell_angle_gamma 90.00
_cell_formula_units_Z 4
_cell_length_a 22.5934(18)
_cell_length_b 24.6867(19)
_cell_length_c 25.301(2)
_cell_measurement_reflns_used 9554
_cell_measurement_temperature 100(2)
_cell_measurement_theta_max 27.03
_cell_measurement_theta_min 2.56
_cell_volume 12643.3(17)
_computing_cell_refinement 'Bruker SAINT'
_computing_data_collection 'Bruker APEX2'
_computing_data_reduction 'Bruker SAINT'
_computing_molecular_graphics 'SHELXTL 6.12 (Bruker AXS, 2002)'
_computing_publication_material 'SHELXTL 6.12 (Bruker AXS, 2002)'
_computing_structure_refinement 'SHELXTL 6.12 (Bruker AXS, 2002)'
_computing_structure_solution 'SHELXTL 6.12 (Bruker AXS, 2002)'
_diffrn_ambient_temperature 100(2)
_diffrn_detector_area_resol_mean 83.33
_diffrn_measured_fraction_theta_full 0.997
_diffrn_measured_fraction_theta_max 0.997
_diffrn_measurement_device_type 'Bruker Kappa APEX II'
_diffrn_measurement_method '\f and \w scans'
_diffrn_radiation_monochromator 'Quazar focussing montel optics'
_diffrn_radiation_source 'ImuS micro-focus tube'
_diffrn_radiation_type MoK\a
_diffrn_radiation_wavelength 0.71073
_diffrn_reflns_av_R_equivalents 0.0647
_diffrn_reflns_av_sigmaI/netI 0.0683
_diffrn_reflns_limit_h_max 28
_diffrn_reflns_limit_h_min -28
_diffrn_reflns_limit_k_max 31
_diffrn_reflns_limit_k_min -31
_diffrn_reflns_limit_l_max 32
_diffrn_reflns_limit_l_min -32
_diffrn_reflns_number 107271
_diffrn_reflns_theta_full 27.10
_diffrn_reflns_theta_max 27.10
_diffrn_reflns_theta_min 2.17
_exptl_absorpt_coefficient_mu 2.641
_exptl_absorpt_correction_T_max 0.746
_exptl_absorpt_correction_T_min 0.616
_exptl_absorpt_correction_type multi-scan
_exptl_absorpt_process_details 'SADABS, Bruker-AXS, 2008'
_exptl_crystal_colour 'light green'
_exptl_crystal_density_diffrn 1.391
_exptl_crystal_description block
_exptl_crystal_F_000 5456
_exptl_crystal_size_max 0.18
_exptl_crystal_size_mid 0.07
_exptl_crystal_size_min 0.05
_refine_diff_density_max 1.435
_refine_diff_density_min -1.228
_refine_diff_density_rms 0.133
_refine_ls_extinction_method none
_refine_ls_goodness_of_fit_ref 1.036
_refine_ls_hydrogen_treatment constr
_refine_ls_matrix_type fullcycle
_refine_ls_number_parameters 1609
_refine_ls_number_reflns 27804
_refine_ls_number_restraints 598
_refine_ls_restrained_S_all 1.056
_refine_ls_R_factor_all 0.0730
_refine_ls_R_factor_gt 0.0438
_refine_ls_shift/su_max 0.044
_refine_ls_shift/su_mean 0.000
_refine_ls_structure_factor_coef Fsqd
_refine_ls_weighting_details 'calc w=1/[\s^2^(Fo^2^)+(0.0450P)^2^+30.2343P] where P=(Fo^2^+2Fc^2^)/3'
_refine_ls_weighting_scheme calc
_refine_ls_wR_factor_gt 0.0984
_refine_ls_wR_factor_ref 0.1096
_reflns_number_gt 20597
_reflns_number_total 27804
_reflns_threshold_expression >2sigma(I)
_cod_data_source_file ja307539w_si_002.cif
_cod_data_source_block opl1019
_cod_original_cell_volume 12643.3(18)
_cod_original_sg_symbol_Hall -P2yn
_cod_database_code 4118739

loop_
_symmetry_equiv_pos_as_xyz
'x, y, z'
'-x+1/2, y+1/2, -z+1/2'
'-x, -y, -z'
'x-1/2, -y-1/2, z-1/2'

loop_
_atom_site_label
_atom_site_type_symbol
_atom_site_fract_x
_atom_site_fract_y
_atom_site_fract_z
_atom_site_U_iso_or_equiv
_atom_site_adp_type
_atom_site_occupancy
_atom_site_symmetry_multiplicity
_atom_site_calc_flag
_atom_site_refinement_flags
_atom_site_disorder_assembly
_atom_site_disorder_group
U1 U 0.619003(8) 0.592721(7) 0.365838(8) 0.01644(4) Uani 1 1 d . A .
N1 N 0.55397(19) 0.58923(15) 0.42646(17) 0.0199(8) Uani 1 1 d . A .
O1 O 0.67940(16) 0.54217(14) 0.44084(14) 0.0240(8) Uani 1 1 d . . .
O2 O 0.53301(16) 0.64126(13) 0.31603(15) 0.0240(8) Uani 1 1 d . . .
O3 O 0.65944(16) 0.66110(13) 0.42388(15) 0.0267(8) Uani 1 1 d . . .
O4 O 0.70394(17) 0.54133(13) 0.33597(15) 0.0255(8) Uani 1 1 d . . .
O5 O 0.62725(16) 0.61915(13) 0.26956(15) 0.0242(8) Uani 1 1 d . . .
C1 C 0.5650(2) 0.5345(2) 0.4556(2) 0.0251(11) Uani 1 1 d . . .
H1A H 0.5317 0.5292 0.4705 0.030 Uiso 1 1 calc R . .
H1B H 0.5572 0.5064 0.4252 0.030 Uiso 1 1 calc R . .
C2 C 0.6322(2) 0.5254(2) 0.5056(2) 0.0269(11) Uani 1 1 d . . .
C3 C 0.6889(2) 0.5299(2) 0.4962(2) 0.0257(11) Uani 1 1 d . . .
C4 C 0.7520(2) 0.52144(19) 0.5434(2) 0.0242(11) Uani 1 1 d . . .
C5 C 0.7553(3) 0.5061(2) 0.5982(2) 0.0291(12) Uani 1 1 d . . .
H5A H 0.7974 0.4996 0.6302 0.035 Uiso 1 1 calc R . .
C6 C 0.6989(3) 0.5002(2) 0.6071(2) 0.0289(12) Uani 1 1 d . . .
C7 C 0.6386(3) 0.5110(2) 0.5608(2) 0.0292(12) Uani 1 1 d . . .
H7A H 0.6000 0.5086 0.5667 0.035 Uiso 1 1 calc R . .
C8 C 0.4816(2) 0.59013(19) 0.3845(2) 0.0217(10) Uani 1 1 d . . .
H8A H 0.4732 0.5618 0.3543 0.026 Uiso 1 1 calc R . .
H8B H 0.4566 0.5800 0.4067 0.026 Uiso 1 1 calc R . .
C9 C 0.4541(2) 0.6425(2) 0.3532(2) 0.0227(11) Uani 1 1 d . . .
C10 C 0.4805(2) 0.66603(19) 0.3178(2) 0.0212(10) Uani 1 1 d . . .
C11 C 0.4516(2) 0.7136(2) 0.2852(2) 0.0245(11) Uani 1 1 d . . .
C12 C 0.3967(3) 0.7342(3) 0.2903(2) 0.0372(14) Uani 1 1 d . . .
H12A H 0.3766 0.7661 0.2689 0.045 Uiso 1 1 calc R . .
C13 C 0.3699(3) 0.7110(3) 0.3245(3) 0.0396(15) Uani 1 1 d . . .
C14 C 0.3995(2) 0.6647(2) 0.3559(2) 0.0283(12) Uani 1 1 d . . .
H14A H 0.3819 0.6479 0.3797 0.034 Uiso 1 1 calc R . .
C15 C 0.5709(3) 0.6319(2) 0.4727(2) 0.0308(12) Uani 1 1 d . . .
H15A H 0.5317 0.6356 0.4803 0.037 Uiso 0.498(2) 1 calc PR A 1
H15B H 0.6065 0.6166 0.5090 0.037 Uiso 0.498(2) 1 calc PR A 1
H15C H 0.6123 0.6210 0.5070 0.037 Uiso 0.502(2) 1 calc PR A 2
H15D H 0.5357 0.6324 0.4859 0.037 Uiso 0.502(2) 1 calc PR A 2
C16 C 0.5899(6) 0.6831(5) 0.4681(6) 0.0287(19) Uani 0.498(2) 1 d PU A 1
C17 C 0.6422(7) 0.6962(5) 0.4500(7) 0.030(2) Uani 0.498(2) 1 d PU A 1
C18 C 0.6660(6) 0.7490(5) 0.4612(5) 0.0292(19) Uani 0.498(2) 1 d PU A 1
C19 C 0.6409(6) 0.7868(5) 0.4874(6) 0.034(2) Uani 0.498(2) 1 d PU A 1
H19A H 0.6593 0.8222 0.4947 0.041 Uiso 0.498(2) 1 calc PR A 1
C20 C 0.5906(6) 0.7756(5) 0.5033(6) 0.036(2) Uani 0.498(2) 1 d PU A 1
C21 C 0.5657(6) 0.7233(4) 0.4931(5) 0.032(2) Uani 0.498(2) 1 d PU A 1
H21A H 0.5312 0.7142 0.5032 0.039 Uiso 0.498(2) 1 calc PR A 1
C16A C 0.5802(7) 0.6930(5) 0.4549(6) 0.031(2) Uani 0.502(2) 1 d PU A 2
C17A C 0.6308(6) 0.7050(5) 0.4418(6) 0.0245(19) Uani 0.502(2) 1 d PU A 2
C18A C 0.6551(6) 0.7591(5) 0.4435(5) 0.0278(19) Uani 0.502(2) 1 d PU A 2
C19A C 0.6166(6) 0.7979(4) 0.4525(5) 0.033(2) Uani 0.502(2) 1 d PU A 2
H19B H 0.6300 0.8346 0.4541 0.040 Uiso 0.502(2) 1 calc PR A 2
C20A C 0.5603(6) 0.7883(4) 0.4594(6) 0.035(2) Uani 0.502(2) 1 d PU A 2
C21A C 0.5438(6) 0.7351(4) 0.4624(5) 0.0313(19) Uani 0.502(2) 1 d PU A 2
H21B H 0.5069 0.7271 0.4696 0.038 Uiso 0.502(2) 1 calc PR A 2
C22 C 0.8153(2) 0.52604(19) 0.5350(2) 0.0219(10) Uani 1 1 d . . .
C23 C 0.9402(3) 0.5212(2) 0.5815(2) 0.0274(12) Uani 1 1 d . . .
H23A H 0.9807 0.5160 0.6196 0.033 Uiso 1 1 calc R . .
C24 C 0.8813(2) 0.5844(2) 0.4979(2) 0.0266(11) Uani 1 1 d . . .
H24A H 0.8830 0.6205 0.4808 0.032 Uiso 1 1 calc R . .
C25 C 0.8754(3) 0.4841(2) 0.4808(2) 0.0273(11) Uani 1 1 d . . .
H25A H 0.8731 0.4549 0.4526 0.033 Uiso 1 1 calc R . .
C26 C 0.8792(2) 0.5184(2) 0.5930(2) 0.0261(11) Uani 1 1 d . . .
H26A H 0.8820 0.5470 0.6214 0.031 Uiso 1 1 calc R . .
H26B H 0.8780 0.4828 0.6106 0.031 Uiso 1 1 calc R . .
C27 C 0.9437(3) 0.5763(2) 0.5554(2) 0.0298(12) Uani 1 1 d . . .
H27A H 0.9476 0.6055 0.5836 0.036 Uiso 1 1 calc R . .
H27B H 0.9831 0.5777 0.5478 0.036 Uiso 1 1 calc R . .
C28 C 0.8758(3) 0.5398(2) 0.4540(2) 0.0261(11) Uani 1 1 d . . .
H28A H 0.9137 0.5422 0.4444 0.031 Uiso 1 1 calc R . .
H28B H 0.8347 0.5447 0.4171 0.031 Uiso 1 1 calc R . .
C29 C 0.8145(3) 0.4808(2) 0.4929(2) 0.0288(12) Uani 1 1 d . . .
H29A H 0.8137 0.4452 0.5104 0.035 Uiso 1 1 calc R . .
H29B H 0.7739 0.4840 0.4551 0.035 Uiso 1 1 calc R . .
C30 C 0.9371(3) 0.4770(2) 0.5386(2) 0.0312(12) Uani 1 1 d . . .
H30A H 0.9767 0.4790 0.5314 0.037 Uiso 1 1 calc R . .
H30B H 0.9365 0.4411 0.5556 0.037 Uiso 1 1 calc R . .
C31 C 0.8206(2) 0.5819(2) 0.5099(2) 0.0257(11) Uani 1 1 d . . .
H31A H 0.7803 0.5887 0.4728 0.031 Uiso 1 1 calc R . .
H31B H 0.8238 0.6106 0.5384 0.031 Uiso 1 1 calc R . .
C32 C 0.7042(3) 0.4830(2) 0.6667(2) 0.0337(13) Uani 1 1 d . . .
H32A H 0.6723 0.5033 0.6753 0.051 Uiso 1 1 calc R . .
H32B H 0.7490 0.4903 0.6974 0.051 Uiso 1 1 calc R . .
H32C H 0.6949 0.4441 0.6659 0.051 Uiso 1 1 calc R . .
C33 C 0.4756(2) 0.7408(2) 0.2439(2) 0.0233(11) Uani 1 1 d . . .
C34 C 0.4911(3) 0.7295(2) 0.1515(3) 0.0434(15) Uani 1 1 d . . .
H34A H 0.4845 0.7039 0.1187 0.052 Uiso 1 1 calc R . .
C35 C 0.5735(3) 0.7820(2) 0.2348(3) 0.0371(14) Uani 1 1 d . . .
H35A H 0.6215 0.7910 0.2570 0.045 Uiso 1 1 calc R . .
C36 C 0.4623(3) 0.8198(2) 0.1755(2) 0.0355(13) Uani 1 1 d . . .
H36A H 0.4365 0.8536 0.1584 0.043 Uiso 1 1 calc R . .
C37 C 0.4662(3) 0.7026(2) 0.1933(2) 0.0367(14) Uani 1 1 d . . .
H37A H 0.4188 0.6934 0.1709 0.044 Uiso 1 1 calc R . .
H37B H 0.4909 0.6687 0.2094 0.044 Uiso 1 1 calc R . .
C38 C 0.5638(3) 0.7424(2) 0.1855(3) 0.0438(15) Uani 1 1 d . . .
H38A H 0.5803 0.7586 0.1588 0.053 Uiso 1 1 calc R . .
H38B H 0.5890 0.7088 0.2024 0.053 Uiso 1 1 calc R . .
C39 C 0.5346(3) 0.8340(2) 0.2092(3) 0.0358(13) Uani 1 1 d . . .
H39A H 0.5411 0.8597 0.2415 0.043 Uiso 1 1 calc R . .
H39B H 0.5502 0.8516 0.1826 0.043 Uiso 1 1 calc R . .
C40 C 0.4372(3) 0.7935(2) 0.2168(2) 0.0343(13) Uani 1 1 d . . .
H40A H 0.3895 0.7853 0.1944 0.041 Uiso 1 1 calc R . .
H40B H 0.4428 0.8192 0.2488 0.041 Uiso 1 1 calc R . .
C41 C 0.4524(3) 0.7809(2) 0.1260(2) 0.0411(15) Uani 1 1 d . . .
H41A H 0.4049 0.7723 0.1033 0.049 Uiso 1 1 calc R . .
H41B H 0.4678 0.7979 0.0988 0.049 Uiso 1 1 calc R . .
C42 C 0.5494(3) 0.7558(2) 0.2774(2) 0.0306(12) Uani 1 1 d . . .
H42A H 0.5757 0.7229 0.2952 0.037 Uiso 1 1 calc R . .
H42B H 0.5560 0.7815 0.3096 0.037 Uiso 1 1 calc R . .
C43 C 0.3099(3) 0.7355(4) 0.3261(3) 0.082(3) Uani 1 1 d . . .
H43A H 0.2842 0.7071 0.3333 0.122 Uiso 1 1 calc R . .
H43B H 0.2827 0.7530 0.2882 0.122 Uiso 1 1 calc R . .
H43C H 0.3236 0.7625 0.3577 0.122 Uiso 1 1 calc R . .
C44 C 0.7218(3) 0.7686(2) 0.4426(3) 0.0350(13) Uani 1 1 d . . .
C45 C 0.8410(3) 0.7454(2) 0.4735(2) 0.0348(13) Uani 1 1 d . . .
H45A H 0.8779 0.7209 0.4992 0.042 Uiso 1 1 calc R A .
C46 C 0.8052(3) 0.8409(2) 0.4527(2) 0.0327(13) Uani 1 1 d . . .
H46A H 0.8182 0.8794 0.4648 0.039 Uiso 1 1 calc R A .
C47 C 0.7693(3) 0.7746(2) 0.3692(2) 0.0332(13) Uani 1 1 d . . .
H47A H 0.7591 0.7699 0.3268 0.040 Uiso 1 1 calc R A .
C48 C 0.7786(3) 0.7325(2) 0.4809(2) 0.0350(13) Uani 1 1 d . A .
H48A H 0.7662 0.6941 0.4702 0.042 Uiso 1 1 calc R . .
H48B H 0.7880 0.7374 0.5227 0.042 Uiso 1 1 calc R . .
C49 C 0.8609(3) 0.8046(2) 0.4900(2) 0.0346(13) Uani 1 1 d . A .
H49A H 0.8724 0.8105 0.5322 0.041 Uiso 1 1 calc R . .
H49B H 0.9003 0.8132 0.4840 0.041 Uiso 1 1 calc R . .
C50 C 0.7902(3) 0.8345(2) 0.3890(2) 0.0341(13) Uani 1 1 d . A .
H50A H 0.8297 0.8438 0.3835 0.041 Uiso 1 1 calc R . .
H50B H 0.7540 0.8594 0.3644 0.041 Uiso 1 1 calc R . .
C51 C 0.7428(3) 0.8276(2) 0.4603(3) 0.0383(14) Uani 1 1 d . A .
H51A H 0.7519 0.8333 0.5019 0.046 Uiso 1 1 calc R . .
H51B H 0.7065 0.8522 0.4354 0.046 Uiso 1 1 calc R . .
C52 C 0.8254(3) 0.7369(2) 0.4078(2) 0.0286(12) Uani 1 1 d . A .
H52A H 0.8652 0.7447 0.4021 0.034 Uiso 1 1 calc R . .
H52B H 0.8125 0.6987 0.3963 0.034 Uiso 1 1 calc R . .
C53 C 0.7078(3) 0.7621(2) 0.3784(3) 0.0351(13) Uani 1 1 d . A .
H53A H 0.6715 0.7869 0.3537 0.042 Uiso 1 1 calc R . .
H53B H 0.6931 0.7246 0.3655 0.042 Uiso 1 1 calc R . .
C54 C 0.5674(7) 0.8178(6) 0.5336(7) 0.065(4) Uani 0.498(2) 1 d P A 1
H54A H 0.5358 0.8013 0.5457 0.098 Uiso 0.498(2) 1 calc PR A 1
H54B H 0.5459 0.8477 0.5062 0.098 Uiso 0.498(2) 1 calc PR A 1
H54C H 0.6054 0.8318 0.5685 0.098 Uiso 0.498(2) 1 calc PR A 1
C54A C 0.5208(7) 0.8337(5) 0.4680(8) 0.064(4) Uani 0.502(2) 1 d P A 2
H54D H 0.4995 0.8209 0.4919 0.096 Uiso 0.502(2) 1 calc PR A 2
H54E H 0.4870 0.8458 0.4294 0.096 Uiso 0.502(2) 1 calc PR A 2
H54F H 0.5503 0.8640 0.4880 0.096 Uiso 0.502(2) 1 calc PR A 2
C55 C 0.7082(3) 0.4833(2) 0.3380(2) 0.0284(12) Uani 1 1 d . A .
H55A H 0.7542 0.4723 0.3510 0.043 Uiso 1 1 calc R . .
H55B H 0.6808 0.4685 0.2986 0.043 Uiso 1 1 calc R . .
H55C H 0.6923 0.4695 0.3657 0.043 Uiso 1 1 calc R . .
C56 C 0.7232(3) 0.5634(2) 0.2932(2) 0.0313(12) Uani 1 1 d . A .
H56A H 0.7056 0.5409 0.2571 0.038 Uiso 1 1 calc R . .
H56B H 0.7720 0.5646 0.3096 0.038 Uiso 1 1 calc R . .
C57 C 0.6951(3) 0.6196(2) 0.2794(2) 0.0286(12) Uani 1 1 d . A .
H57A H 0.7211 0.6442 0.3126 0.034 Uiso 1 1 calc R . .
H57B H 0.6977 0.6333 0.2437 0.034 Uiso 1 1 calc R . .
C58 C 0.5844(3) 0.5897(2) 0.2171(2) 0.0347(13) Uani 1 1 d . A .
H58A H 0.5879 0.6050 0.1829 0.052 Uiso 1 1 calc R . .
H58B H 0.5387 0.5925 0.2113 0.052 Uiso 1 1 calc R . .
H58C H 0.5976 0.5515 0.2216 0.052 Uiso 1 1 calc R . .
U2 U 0.467690(8) 0.374306(6) 0.230090(7) 0.01543(4) Uani 1 1 d . A .
S1 S 0.46960(6) 0.45006(5) 0.31802(5) 0.0206(2) Uani 1 1 d . . .
N2 N 0.52600(19) 0.36789(15) 0.16311(16) 0.0178(8) Uani 1 1 d . . .
O6 O 0.55981(15) 0.33321(12) 0.29008(13) 0.0176(7) Uani 1 1 d . . .
O7 O 0.43189(15) 0.43955(12) 0.16587(14) 0.0189(7) Uani 1 1 d . . .
O8 O 0.43919(16) 0.29841(12) 0.18085(14) 0.0202(7) Uani 1 1 d . . .
O9 O 0.56059(17) 0.51918(13) 0.32263(15) 0.0240(7) Uani 1 1 d . . .
O10 O 0.54864(15) 0.44631(12) 0.26826(14) 0.0191(7) Uani 1 1 d . . .
O11 O 0.40361(16) 0.33284(13) 0.28459(15) 0.0243(8) Uani 1 1 d . . .
O12 O 0.33573(16) 0.37099(13) 0.17463(16) 0.0265(8) Uani 1 1 d . . .
C59 C 0.5803(2) 0.32707(18) 0.1884(2) 0.0186(10) Uani 1 1 d . . .
H59A H 0.6002 0.3225 0.1608 0.022 Uiso 1 1 calc R . .
H59B H 0.5609 0.2918 0.1910 0.022 Uiso 1 1 calc R . .
C60 C 0.6343(2) 0.34068(18) 0.2481(2) 0.0184(10) Uani 1 1 d . . .
C61 C 0.6231(2) 0.33817(17) 0.2991(2) 0.0176(9) Uani 1 1 d . . .
C62 C 0.6774(2) 0.34059(18) 0.3554(2) 0.0199(10) Uani 1 1 d . . .
C63 C 0.7388(2) 0.35122(19) 0.3578(2) 0.0228(11) Uani 1 1 d . . .
H63A H 0.7755 0.3540 0.3956 0.027 Uiso 1 1 calc R . .
C64 C 0.7502(2) 0.35812(19) 0.3083(2) 0.0211(10) Uani 1 1 d . . .
C65 C 0.6975(2) 0.35149(19) 0.2543(2) 0.0227(10) Uani 1 1 d . . .
H62A H 0.7041 0.3544 0.2198 0.027 Uiso 1 1 calc R . .
C66 C 0.5545(2) 0.42041(18) 0.1570(2) 0.0206(10) Uani 1 1 d . . .
H66A H 0.5802 0.4139 0.1346 0.025 Uiso 1 1 calc R . .
H66B H 0.5859 0.4328 0.1970 0.025 Uiso 1 1 calc R . .
C67 C 0.5062(2) 0.46603(18) 0.1272(2) 0.0203(10) Uani 1 1 d . . .
C68 C 0.4502(2) 0.47605(18) 0.1361(2) 0.0175(10) Uani 1 1 d . . .
C69 C 0.4133(2) 0.52473(19) 0.1140(2) 0.0191(10) Uani 1 1 d . . .
C70 C 0.4336(2) 0.55944(19) 0.0815(2) 0.0218(10) Uani 1 1 d . . .
H70A H 0.4096 0.5920 0.0665 0.026 Uiso 1 1 calc R . .
C71 C 0.4871(2) 0.54860(19) 0.0703(2) 0.0223(11) Uani 1 1 d . . .
C72 C 0.5225(2) 0.50232(19) 0.0936(2) 0.0221(10) Uani 1 1 d . . .
H72A H 0.5596 0.4947 0.0865 0.027 Uiso 1 1 calc R . .
C73 C 0.4771(2) 0.35072(19) 0.1023(2) 0.0223(10) Uani 1 1 d . . .
H73A H 0.4961 0.3585 0.0746 0.027 Uiso 1 1 calc R . .
H73B H 0.4368 0.3732 0.0902 0.027 Uiso 1 1 calc R . .
C74 C 0.4571(2) 0.29170(19) 0.0961(2) 0.0208(10) Uani 1 1 d . . .
C75 C 0.4401(2) 0.26689(19) 0.1375(2) 0.0216(10) Uani 1 1 d . . .
C76 C 0.4274(2) 0.21095(19) 0.1345(2) 0.0209(10) Uani 1 1 d . . .
C77 C 0.4254(2) 0.18360(19) 0.0849(2) 0.0236(11) Uani 1 1 d . . .
H77A H 0.4143 0.1462 0.0806 0.028 Uiso 1 1 calc R . .
C78 C 0.4388(3) 0.2078(2) 0.0423(2) 0.0257(11) Uani 1 1 d . . .
C79 C 0.4559(2) 0.26196(19) 0.0491(2) 0.0219(10) Uani 1 1 d . . .
H79A H 0.4671 0.2791 0.0211 0.026 Uiso 1 1 calc R . .
C80 C 0.6718(2) 0.32995(18) 0.4131(2) 0.0194(10) Uani 1 1 d . . .
C81 C 0.7352(3) 0.3135(2) 0.5238(2) 0.0345(13) Uani 1 1 d . . .
H81A H 0.7806 0.3110 0.5571 0.041 Uiso 1 1 calc R . .
C82 C 0.6312(3) 0.2646(2) 0.4673(2) 0.0350(13) Uani 1 1 d . . .
H82A H 0.6072 0.2297 0.4637 0.042 Uiso 1 1 calc R . .
C83 C 0.6290(3) 0.3642(2) 0.4844(2) 0.0281(12) Uani 1 1 d . . .
H83A H 0.6040 0.3942 0.4920 0.034 Uiso 1 1 calc R . .
C84 C 0.7400(3) 0.3258(2) 0.4661(2) 0.0290(12) Uani 1 1 d . . .
H84A H 0.7640 0.3603 0.4705 0.035 Uiso 1 1 calc R . .
H84B H 0.7656 0.2968 0.4587 0.035 Uiso 1 1 calc R . .
C85 C 0.6997(3) 0.2604(2) 0.5176(2) 0.0404(15) Uani 1 1 d . . .
H85A H 0.6969 0.2519 0.5547 0.048 Uiso 1 1 calc R . .
H85B H 0.7244 0.2308 0.5098 0.048 Uiso 1 1 calc R . .
C86 C 0.5937(3) 0.3106(2) 0.4799(2) 0.0342(13) Uani 1 1 d . . .
H86A H 0.5481 0.3126 0.4478 0.041 Uiso 1 1 calc R . .
H86B H 0.5912 0.3033 0.5173 0.041 Uiso 1 1 calc R . .
C87 C 0.6340(2) 0.37540(19) 0.4265(2) 0.0201(10) Uani 1 1 d . . .
H87A H 0.5890 0.3784 0.3936 0.024 Uiso 1 1 calc R . .
H87B H 0.6569 0.4103 0.4298 0.024 Uiso 1 1 calc R . .
C88 C 0.6978(3) 0.3606(2) 0.5352(2) 0.0346(13) Uani 1 1 d . . .
H88A H 0.6949 0.3545 0.5726 0.042 Uiso 1 1 calc R . .
H88B H 0.7219 0.3950 0.5386 0.042 Uiso 1 1 calc R . .
C89 C 0.6362(3) 0.2755(2) 0.4091(2) 0.0272(12) Uani 1 1 d . . .
H89A H 0.6609 0.2458 0.4017 0.033 Uiso 1 1 calc R . .
H89B H 0.5913 0.2768 0.3758 0.033 Uiso 1 1 calc R . .
C90 C 0.8189(3) 0.3710(2) 0.3154(2) 0.0314(12) Uani 1 1 d . . .
H90A H 0.8168 0.3793 0.2767 0.047 Uiso 1 1 calc R . .
H90B H 0.8477 0.3396 0.3324 0.047 Uiso 1 1 calc R . .
H90C H 0.8365 0.4023 0.3415 0.047 Uiso 1 1 calc R . .
C91 C 0.3558(2) 0.54085(19) 0.1273(2) 0.0217(10) Uani 1 1 d . . .
C92 C 0.2670(3) 0.6107(2) 0.1129(2) 0.0311(12) Uani 1 1 d . . .
H92A H 0.2477 0.6459 0.0933 0.037 Uiso 1 1 calc R . .
C93 C 0.3242(3) 0.5628(2) 0.2096(2) 0.0290(12) Uani 1 1 d . . .
H93A H 0.3418 0.5663 0.2534 0.035 Uiso 1 1 calc R . .
C94 C 0.2443(3) 0.5129(2) 0.1198(2) 0.0294(12) Uani 1 1 d . . .
H94A H 0.2096 0.4841 0.1052 0.035 Uiso 1 1 calc R . .
C95 C 0.3236(3) 0.59502(19) 0.0984(2) 0.0249(11) Uani 1 1 d . . .
H95A H 0.3575 0.6239 0.1123 0.030 Uiso 1 1 calc R . .
H95B H 0.3066 0.5920 0.0550 0.030 Uiso 1 1 calc R . .
C96 C 0.2936(3) 0.6169(2) 0.1802(2) 0.0334(13) Uani 1 1 d . . .
H96A H 0.3274 0.6459 0.1948 0.040 Uiso 1 1 calc R . .
H96B H 0.2572 0.6270 0.1900 0.040 Uiso 1 1 calc R . .
C97 C 0.2717(3) 0.5183(2) 0.1873(2) 0.0310(12) Uani 1 1 d . . .
H97A H 0.2353 0.5274 0.1975 0.037 Uiso 1 1 calc R . .
H97B H 0.2913 0.4834 0.2064 0.037 Uiso 1 1 calc R . .
C98 C 0.3011(2) 0.4974(2) 0.1053(2) 0.0243(11) Uani 1 1 d . . .
H98A H 0.2839 0.4930 0.0621 0.029 Uiso 1 1 calc R . .
H98B H 0.3199 0.4622 0.1241 0.029 Uiso 1 1 calc R . .
C99 C 0.2139(3) 0.5673(2) 0.0904(3) 0.0374(14) Uani 1 1 d . . .
H99A H 0.1958 0.5640 0.0471 0.045 Uiso 1 1 calc R . .
H99B H 0.1773 0.5772 0.1000 0.045 Uiso 1 1 calc R . .
C100 C 0.3807(2) 0.5482(2) 0.1944(2) 0.0239(11) Uani 1 1 d . . .
H10A H 0.4019 0.5142 0.2148 0.029 Uiso 1 1 calc R . .
H10B H 0.4144 0.5773 0.2086 0.029 Uiso 1 1 calc R . .
C101 C 0.5058(3) 0.5881(2) 0.0337(2) 0.0315(12) Uani 1 1 d . . .
H10C H 0.5425 0.5731 0.0278 0.047 Uiso 1 1 calc R . .
H10D H 0.5191 0.6228 0.0546 0.047 Uiso 1 1 calc R . .
H10E H 0.4677 0.5938 -0.0046 0.047 Uiso 1 1 calc R . .
C102 C 0.4217(2) 0.18015(19) 0.1846(2) 0.0225(11) Uani 1 1 d . . .
C103 C 0.4067(3) 0.0891(2) 0.2237(3) 0.0425(15) Uani 1 1 d . . .
H10F H 0.3978 0.0498 0.2135 0.051 Uiso 1 1 calc R . .
C104 C 0.3668(3) 0.1717(2) 0.2524(3) 0.0411(14) Uani 1 1 d . . .
H10G H 0.3318 0.1872 0.2620 0.049 Uiso 1 1 calc R . .
C105 C 0.4884(3) 0.1547(2) 0.2931(3) 0.0428(16) Uani 1 1 d . . .
H10H H 0.5319 0.1593 0.3286 0.051 Uiso 1 1 calc R . .
C106 C 0.4083(3) 0.1192(2) 0.1709(2) 0.0306(12) Uani 1 1 d . . .
H10I H 0.4433 0.1036 0.1621 0.037 Uiso 1 1 calc R . .
H10J H 0.3655 0.1145 0.1356 0.037 Uiso 1 1 calc R . .
C107 C 0.3520(4) 0.1119(2) 0.2363(3) 0.0486(16) Uani 1 1 d . . .
H10K H 0.3499 0.0919 0.2694 0.058 Uiso 1 1 calc R . .
H10L H 0.3089 0.1080 0.2011 0.058 Uiso 1 1 calc R . .
C108 C 0.4339(4) 0.1780(2) 0.3054(3) 0.0517(19) Uani 1 1 d . . .
H10M H 0.4426 0.2169 0.3153 0.062 Uiso 1 1 calc R . .
H10N H 0.4334 0.1592 0.3398 0.062 Uiso 1 1 calc R . .
C109 C 0.4892(3) 0.1851(2) 0.2407(2) 0.0336(13) Uani 1 1 d . . .
H10O H 0.5247 0.1702 0.2321 0.040 Uiso 1 1 calc R . .
H10P H 0.4991 0.2238 0.2511 0.040 Uiso 1 1 calc R . .
C110 C 0.4751(4) 0.0948(2) 0.2786(3) 0.0512(18) Uani 1 1 d . . .
H11A H 0.4747 0.0752 0.3126 0.061 Uiso 1 1 calc R . .
H11B H 0.5102 0.0790 0.2701 0.061 Uiso 1 1 calc R . .
C111 C 0.3671(3) 0.2028(2) 0.1984(2) 0.0293(12) Uani 1 1 d . . .
H11C H 0.3237 0.1985 0.1636 0.035 Uiso 1 1 calc R . .
H11D H 0.3747 0.2418 0.2077 0.035 Uiso 1 1 calc R . .
C112 C 0.4360(3) 0.1756(2) -0.0100(2) 0.0373(14) Uani 1 1 d . . .
H11E H 0.3959 0.1534 -0.0263 0.056 Uiso 1 1 calc R . .
H11F H 0.4749 0.1522 0.0029 0.056 Uiso 1 1 calc R . .
H11G H 0.4353 0.2006 -0.0404 0.056 Uiso 1 1 calc R . .
C113 C 0.5321(2) 0.47385(18) 0.3016(2) 0.0183(10) Uani 1 1 d . A .
C114 C 0.4396(3) 0.3239(2) 0.3469(2) 0.0335(13) Uani 1 1 d . A .
H11H H 0.4162 0.2972 0.3593 0.050 Uiso 1 1 calc R . .
H11I H 0.4432 0.3581 0.3679 0.050 Uiso 1 1 calc R . .
H11J H 0.4839 0.3104 0.3561 0.050 Uiso 1 1 calc R . .
C115 C 0.3390(3) 0.3543(2) 0.2679(3) 0.0358(13) Uani 1 1 d . A .
H11K H 0.3416 0.3934 0.2773 0.043 Uiso 1 1 calc R . .
H11L H 0.3177 0.3354 0.2895 0.043 Uiso 1 1 calc R . .
C116 C 0.3002(3) 0.3457(2) 0.2032(3) 0.0346(13) Uani 1 1 d . A .
H11M H 0.2950 0.3064 0.1942 0.042 Uiso 1 1 calc R . .
H11N H 0.2558 0.3620 0.1891 0.042 Uiso 1 1 calc R . .
C117 C 0.3060(3) 0.3569(2) 0.1131(2) 0.0331(13) Uani 1 1 d . A .
H11O H 0.2593 0.3673 0.0949 0.050 Uiso 1 1 calc R . .
H11P H 0.3097 0.3178 0.1090 0.050 Uiso 1 1 calc R . .
H11Q H 0.3287 0.3761 0.0935 0.050 Uiso 1 1 calc R . .
C201 C 0.1761(4) 0.8181(4) 0.6132(3) 0.083(3) Uani 1 1 d D . .
H20A H 0.1530 0.8501 0.5903 0.125 Uiso 1 1 calc R . .
H20B H 0.1459 0.7970 0.6234 0.125 Uiso 1 1 calc R . .
H20C H 0.1913 0.7957 0.5897 0.125 Uiso 1 1 calc R . .
O202 O 0.2309(2) 0.8348(2) 0.6654(2) 0.0668(14) Uani 1 1 d D . .
C203 C 0.2712(4) 0.7929(3) 0.6969(3) 0.071(2) Uani 1 1 d D . .
H20D H 0.2807 0.7697 0.6697 0.085 Uiso 1 1 calc R . .
H20E H 0.2475 0.7706 0.7139 0.085 Uiso 1 1 calc R . .
C204 C 0.3332(3) 0.8109(3) 0.7442(4) 0.071(2) Uani 1 1 d D . .
H20F H 0.3598 0.7785 0.7635 0.085 Uiso 1 1 calc R . .
H20G H 0.3576 0.8314 0.7265 0.085 Uiso 1 1 calc R . .
O205 O 0.3293(3) 0.8422(3) 0.7864(2) 0.096(2) Uani 1 1 d D . .
C206 C 0.3917(3) 0.8598(4) 0.8333(3) 0.076(3) Uani 1 1 d D . .
H20H H 0.3855 0.8691 0.8682 0.114 Uiso 1 1 calc R . .
H20I H 0.4075 0.8917 0.8203 0.114 Uiso 1 1 calc R . .
H20J H 0.4242 0.8306 0.8432 0.114 Uiso 1 1 calc R . .
C301 C 0.2315(6) 0.7760(5) 0.1322(6) 0.066(4) Uani 0.554(6) 1 d PDU B 1
H30C H 0.2295 0.7400 0.1478 0.099 Uiso 0.554(6) 1 calc PR B 1
H30D H 0.2527 0.7733 0.1060 0.099 Uiso 0.554(6) 1 calc PR B 1
H30E H 0.1866 0.7903 0.1102 0.099 Uiso 0.554(6) 1 calc PR B 1
O302 O 0.2691(4) 0.8118(3) 0.1803(4) 0.054(2) Uani 0.554(6) 1 d PDU B 1
C303 C 0.2738(6) 0.8657(4) 0.1606(5) 0.051(3) Uani 0.554(6) 1 d PDU B 1
H30F H 0.2304 0.8840 0.1456 0.061 Uiso 0.554(6) 1 calc PR B 1
H30G H 0.2871 0.8639 0.1283 0.061 Uiso 0.554(6) 1 calc PR B 1
C304 C 0.3238(6) 0.8964(5) 0.2113(5) 0.063(3) Uani 0.554(6) 1 d PDU B 1
H30H H 0.3658 0.8758 0.2284 0.075 Uiso 0.554(6) 1 calc PR B 1
H30I H 0.3322 0.9315 0.1971 0.075 Uiso 0.554(6) 1 calc PR B 1
O305 O 0.3032(5) 0.9060(4) 0.2556(4) 0.069(3) Uani 0.554(6) 1 d PDU B 1
C306 C 0.3564(7) 0.9300(7) 0.3075(6) 0.088(5) Uani 0.554(6) 1 d PDU B 1
H30J H 0.3448 0.9289 0.3406 0.132 Uiso 0.554(6) 1 calc PR B 1
H30K H 0.3628 0.9677 0.2991 0.132 Uiso 0.554(6) 1 calc PR B 1
H30L H 0.3972 0.9096 0.3179 0.132 Uiso 0.554(6) 1 calc PR B 1
C311 C 0.1609(8) 0.7259(6) 0.1120(8) 0.076(5) Uani 0.446(6) 1 d PDU B 2
H31C H 0.1191 0.7193 0.1140 0.113 Uiso 0.446(6) 1 calc PR B 2
H31D H 0.1947 0.7010 0.1388 0.113 Uiso 0.446(6) 1 calc PR B 2
H31E H 0.1547 0.7199 0.0716 0.113 Uiso 0.446(6) 1 calc PR B 2
O312 O 0.1818(5) 0.7814(4) 0.1293(5) 0.064(3) Uani 0.446(6) 1 d PDU B 2
C313 C 0.2327(7) 0.7965(6) 0.1140(7) 0.068(4) Uani 0.446(6) 1 d PDU B 2
H31F H 0.2145 0.8017 0.0708 0.081 Uiso 0.446(6) 1 calc PR B 2
H31G H 0.2670 0.7679 0.1261 0.081 Uiso 0.446(6) 1 calc PR B 2
C314 C 0.2618(9) 0.8478(6) 0.1451(6) 0.071(4) Uani 0.446(6) 1 d PDU B 2
H31H H 0.2965 0.8598 0.1339 0.086 Uiso 0.446(6) 1 calc PR B 2
H31I H 0.2270 0.8760 0.1320 0.086 Uiso 0.446(6) 1 calc PR B 2
O315 O 0.2895(6) 0.8429(5) 0.2070(5) 0.066(3) Uani 0.446(6) 1 d PDU B 2
C316 C 0.3213(10) 0.8925(7) 0.2362(9) 0.082(6) Uani 0.446(6) 1 d PDU B 2
H31J H 0.3475 0.8856 0.2785 0.123 Uiso 0.446(6) 1 calc PR B 2
H31K H 0.2877 0.9199 0.2306 0.123 Uiso 0.446(6) 1 calc PR B 2
H31L H 0.3503 0.9055 0.2194 0.123 Uiso 0.446(6) 1 calc PR B 2
C401 C 0.6109(6) 0.9974(6) 0.2269(7) 0.131(4) Uani 0.737(4) 1 d PDU C 1
H40C H 0.5992 0.9705 0.1954 0.197 Uiso 0.737(4) 1 calc PR C 1
H40D H 0.6045 1.0339 0.2100 0.197 Uiso 0.737(4) 1 calc PR C 1
H40E H 0.5827 0.9925 0.2468 0.197 Uiso 0.737(4) 1 calc PR C 1
O402 O 0.6794(5) 0.9904(4) 0.2691(5) 0.134(3) Uani 0.737(4) 1 d PDU C 1
C403 C 0.7008(7) 1.0325(6) 0.3085(6) 0.144(3) Uani 0.737(4) 1 d PDU C 1
H40F H 0.6736 1.0375 0.3299 0.173 Uiso 0.737(4) 1 calc PR C 1
H40G H 0.7044 1.0670 0.2902 0.173 Uiso 0.737(4) 1 calc PR C 1
C404 C 0.7683(7) 1.0065(8) 0.3468(6) 0.154(3) Uani 0.737(4) 1 d PDU C 1
H40H H 0.7746 0.9722 0.3298 0.185 Uiso 0.737(4) 1 calc PR C 1
H40I H 0.8054 1.0315 0.3540 0.185 Uiso 0.737(4) 1 calc PR C 1
O405 O 0.7594(6) 0.9978(6) 0.3986(5) 0.162(3) Uani 0.737(4) 1 d PDU C 1
C406 C 0.8229(7) 1.0106(8) 0.4499(6) 0.140(4) Uani 0.737(4) 1 d PDU C 1
H40J H 0.8290 0.9867 0.4829 0.210 Uiso 0.737(4) 1 calc PR C 1
H40K H 0.8224 1.0484 0.4616 0.210 Uiso 0.737(4) 1 calc PR C 1
H40L H 0.8592 1.0053 0.4392 0.210 Uiso 0.737(4) 1 calc PR C 1
C411 C 0.4634(7) 1.0211(9) 0.4406(9) 0.195(7) Uani 0.765(5) 1 d PDU D 2
H41C H 0.4362 0.9944 0.4112 0.293 Uiso 0.765(5) 1 calc PR D 2
H41D H 0.4384 1.0549 0.4346 0.293 Uiso 0.765(5) 1 calc PR D 2
H41E H 0.4752 1.0071 0.4802 0.293 Uiso 0.765(5) 1 calc PR D 2
O412 O 0.5238(7) 1.0316(6) 0.4340(7) 0.196(5) Uani 0.765(5) 1 d PDU D 2
C413 C 0.5701(8) 1.0766(8) 0.4617(9) 0.194(5) Uani 0.765(5) 1 d PDU D 2
H41F H 0.5873 1.0764 0.5051 0.233 Uiso 0.765(5) 1 calc PR D 2
H41G H 0.5495 1.1121 0.4459 0.233 Uiso 0.765(5) 1 calc PR D 2
C414 C 0.6251(9) 1.0626(7) 0.4427(10) 0.194(5) Uani 0.765(5) 1 d PDU D 2
H41H H 0.6521 1.0313 0.4649 0.233 Uiso 0.765(5) 1 calc PR D 2
H41I H 0.6067 1.0554 0.3998 0.233 Uiso 0.765(5) 1 calc PR D 2
O415 O 0.6601(7) 1.1103(6) 0.4582(7) 0.202(5) Uani 0.765(5) 1 d PDU D 2
C416 C 0.7106(10) 1.1076(9) 0.4403(9) 0.201(7) Uani 0.765(5) 1 d PDU D 2
H41J H 0.6950 1.1235 0.4009 0.302 Uiso 0.765(5) 1 calc PR D 2
H41K H 0.7228 1.0697 0.4393 0.302 Uiso 0.765(5) 1 calc PR D 2
H41L H 0.7491 1.1278 0.4683 0.302 Uiso 0.765(5) 1 calc PR D 2
C501 C 0.4021(10) 0.8337(10) 0.4084(11) 0.145(7) Uani 0.498(2) 1 d PDU A 1
H50C H 0.3780 0.8493 0.4288 0.217 Uiso 0.498(2) 1 calc PR A 1
H50D H 0.4225 0.7995 0.4273 0.217 Uiso 0.498(2) 1 calc PR A 1
H50E H 0.3713 0.8270 0.3670 0.217 Uiso 0.498(2) 1 calc PR A 1
O502 O 0.4526(8) 0.8709(7) 0.4114(8) 0.139(4) Uani 0.498(2) 1 d PDU A 1
C503 C 0.4901(10) 0.8549(9) 0.3800(11) 0.147(5) Uani 0.498(2) 1 d PDU A 1
H50F H 0.4600 0.8503 0.3376 0.176 Uiso 0.498(2) 1 calc PR A 1
H50G H 0.5122 0.8198 0.3955 0.176 Uiso 0.498(2) 1 calc PR A 1
C504 C 0.5404(11) 0.8972(10) 0.3878(11) 0.160(5) Uani 0.498(2) 1 d PDU A 1
H50H H 0.5262 0.9297 0.4022 0.192 Uiso 0.498(2) 1 calc PR A 1
H50I H 0.5816 0.8845 0.4212 0.192 Uiso 0.498(2) 1 calc PR A 1
O505 O 0.5592(10) 0.9161(7) 0.3470(8) 0.175(5) Uani 0.498(2) 1 d PDU A 1
C506 C 0.5829(12) 0.9716(7) 0.3642(11) 0.124(7) Uani 0.498(2) 1 d PDU A 1
H50J H 0.6008 0.9856 0.3380 0.186 Uiso 0.498(2) 1 calc PR A 1
H50K H 0.6175 0.9718 0.4050 0.186 Uiso 0.498(2) 1 calc PR A 1
H50L H 0.5461 0.9946 0.3612 0.186 Uiso 0.498(2) 1 calc PR A 1

loop_
_atom_site_aniso_label
_atom_site_aniso_U_11
_atom_site_aniso_U_22
_atom_site_aniso_U_33
_atom_site_aniso_U_23
_atom_site_aniso_U_13
_atom_site_aniso_U_12
U1 0.01697(9) 0.01699(8) 0.02074(9) -0.00325(7) 0.01324(7) -0.00334(7)
N1 0.016(2) 0.023(2) 0.023(2) -0.0050(16) 0.0120(18) -0.0067(17)
O1 0.0201(17) 0.0367(19) 0.0223(17) 0.0046(15) 0.0160(15) 0.0001(15)
O2 0.0242(18) 0.0228(17) 0.0335(19) 0.0014(14) 0.0205(16) 0.0006(14)
O3 0.0271(18) 0.0271(18) 0.037(2) -0.0135(15) 0.0245(17) -0.0084(15)
O4 0.0325(19) 0.0274(18) 0.0286(18) 0.0016(14) 0.0244(16) 0.0026(15)
O5 0.0233(18) 0.0301(18) 0.0226(17) -0.0005(14) 0.0132(15) -0.0013(15)
C1 0.020(3) 0.036(3) 0.027(3) 0.003(2) 0.017(2) -0.008(2)
C2 0.019(3) 0.039(3) 0.027(3) 0.001(2) 0.014(2) -0.005(2)
C3 0.021(3) 0.038(3) 0.022(3) 0.007(2) 0.014(2) 0.001(2)
C4 0.027(3) 0.023(2) 0.031(3) 0.001(2) 0.020(2) -0.001(2)
C5 0.022(3) 0.042(3) 0.025(3) 0.005(2) 0.012(2) 0.001(2)
C6 0.029(3) 0.037(3) 0.027(3) 0.004(2) 0.018(2) -0.004(2)
C7 0.024(3) 0.044(3) 0.024(3) 0.005(2) 0.015(2) -0.002(2)
C8 0.020(2) 0.023(2) 0.030(3) -0.003(2) 0.017(2) -0.004(2)
C9 0.018(3) 0.026(2) 0.024(3) -0.007(2) 0.010(2) -0.003(2)
C10 0.013(2) 0.027(2) 0.025(3) -0.003(2) 0.009(2) -0.002(2)
C11 0.016(2) 0.034(3) 0.023(3) 0.003(2) 0.008(2) 0.002(2)
C12 0.028(3) 0.057(4) 0.033(3) 0.018(3) 0.019(3) 0.022(3)
C13 0.027(3) 0.065(4) 0.033(3) 0.015(3) 0.019(3) 0.022(3)
C14 0.020(3) 0.048(3) 0.023(3) 0.004(2) 0.015(2) 0.005(2)
C15 0.023(3) 0.047(3) 0.031(3) -0.015(2) 0.019(2) -0.011(2)
C16 0.030(3) 0.027(3) 0.040(4) -0.014(3) 0.026(3) -0.007(3)
C17 0.032(4) 0.023(3) 0.041(4) -0.013(3) 0.022(3) -0.010(3)
C18 0.026(3) 0.027(3) 0.043(4) -0.013(3) 0.023(3) -0.005(3)
C19 0.031(4) 0.030(4) 0.047(4) -0.013(3) 0.020(3) -0.005(3)
C20 0.032(4) 0.037(4) 0.047(4) -0.012(4) 0.024(3) -0.006(4)
C21 0.031(4) 0.033(4) 0.042(4) -0.013(4) 0.024(3) -0.007(3)
C16A 0.027(4) 0.025(3) 0.043(4) -0.008(3) 0.017(3) -0.006(3)
C17A 0.025(3) 0.021(3) 0.038(4) -0.017(3) 0.023(3) -0.001(3)
C18A 0.030(4) 0.023(3) 0.039(4) -0.009(3) 0.023(3) -0.005(3)
C19A 0.032(4) 0.025(4) 0.043(4) -0.006(4) 0.017(3) -0.003(3)
C20A 0.032(4) 0.029(4) 0.048(4) -0.009(4) 0.023(3) -0.003(3)
C21A 0.027(4) 0.033(4) 0.042(4) -0.006(3) 0.022(3) -0.003(3)
C22 0.020(3) 0.024(2) 0.025(3) 0.003(2) 0.014(2) 0.002(2)
C23 0.020(3) 0.036(3) 0.027(3) 0.008(2) 0.011(2) 0.001(2)
C24 0.025(3) 0.022(2) 0.038(3) 0.009(2) 0.019(2) 0.000(2)
C25 0.028(3) 0.029(3) 0.031(3) -0.001(2) 0.018(2) 0.000(2)
C26 0.024(3) 0.032(3) 0.027(3) 0.004(2) 0.015(2) 0.000(2)
C27 0.023(3) 0.038(3) 0.032(3) -0.002(2) 0.016(2) -0.006(2)
C28 0.021(3) 0.036(3) 0.027(3) 0.005(2) 0.015(2) 0.004(2)
C29 0.033(3) 0.028(3) 0.033(3) -0.004(2) 0.022(3) -0.007(2)
C30 0.030(3) 0.028(3) 0.045(3) 0.013(2) 0.025(3) 0.008(2)
C31 0.024(3) 0.026(3) 0.031(3) 0.005(2) 0.016(2) 0.005(2)
C32 0.029(3) 0.051(3) 0.029(3) 0.009(2) 0.020(3) 0.003(3)
C33 0.020(3) 0.030(3) 0.023(3) 0.001(2) 0.013(2) -0.003(2)
C34 0.066(4) 0.038(3) 0.043(3) -0.013(3) 0.039(3) -0.017(3)
C35 0.020(3) 0.046(3) 0.036(3) 0.018(3) 0.005(3) -0.006(3)
C36 0.037(3) 0.042(3) 0.033(3) 0.016(3) 0.020(3) 0.014(3)
C37 0.047(3) 0.037(3) 0.032(3) -0.013(2) 0.024(3) -0.015(3)
C38 0.051(4) 0.038(3) 0.066(4) 0.021(3) 0.048(3) 0.015(3)
C39 0.045(4) 0.027(3) 0.032(3) 0.001(2) 0.015(3) -0.008(3)
C40 0.033(3) 0.043(3) 0.029(3) 0.009(2) 0.015(3) 0.010(3)
C41 0.043(4) 0.055(4) 0.023(3) -0.002(3) 0.012(3) -0.019(3)
C42 0.025(3) 0.031(3) 0.027(3) 0.008(2) 0.003(2) -0.001(2)
C43 0.062(4) 0.133(7) 0.079(5) 0.068(5) 0.058(4) 0.069(5)
C44 0.030(3) 0.033(3) 0.051(3) -0.023(3) 0.026(3) -0.015(2)
C45 0.026(3) 0.044(3) 0.029(3) 0.005(3) 0.008(3) -0.003(3)
C46 0.031(3) 0.039(3) 0.031(3) -0.010(2) 0.016(3) -0.016(3)
C47 0.035(3) 0.041(3) 0.019(3) 0.002(2) 0.008(3) -0.005(3)
C48 0.037(3) 0.044(3) 0.032(3) -0.012(2) 0.023(3) -0.018(3)
C49 0.028(3) 0.044(3) 0.029(3) -0.005(2) 0.010(3) -0.016(3)
C50 0.031(3) 0.037(3) 0.036(3) 0.005(2) 0.017(3) -0.002(3)
C51 0.034(3) 0.040(3) 0.050(4) -0.021(3) 0.027(3) -0.016(3)
C52 0.029(3) 0.029(3) 0.039(3) -0.001(2) 0.025(3) -0.004(2)
C53 0.023(3) 0.032(3) 0.040(3) 0.001(2) 0.004(3) 0.002(2)
C54 0.070(9) 0.052(8) 0.101(11) -0.045(8) 0.062(9) -0.024(7)
C54A 0.065(8) 0.029(6) 0.135(13) -0.010(7) 0.078(9) 0.003(6)
C55 0.028(3) 0.025(3) 0.035(3) -0.004(2) 0.017(3) 0.005(2)
C56 0.030(3) 0.044(3) 0.029(3) -0.004(2) 0.021(2) -0.002(3)
C57 0.031(3) 0.032(3) 0.032(3) 0.002(2) 0.022(2) -0.004(2)
C58 0.040(3) 0.042(3) 0.023(3) -0.010(2) 0.015(3) -0.005(3)
U2 0.01768(9) 0.01515(8) 0.01583(8) -0.00054(6) 0.00959(7) -0.00308(7)
S1 0.0225(6) 0.0209(6) 0.0230(6) -0.0022(5) 0.0142(5) -0.0038(5)
N2 0.020(2) 0.0173(18) 0.0146(19) -0.0033(15) 0.0065(17) -0.0053(16)
O6 0.0190(16) 0.0184(15) 0.0189(16) 0.0003(13) 0.0115(14) -0.0018(13)
O7 0.0191(17) 0.0195(15) 0.0211(17) 0.0030(13) 0.0117(14) -0.0023(13)
O8 0.0241(18) 0.0206(16) 0.0181(16) -0.0030(13) 0.0113(15) -0.0054(14)
O9 0.0292(19) 0.0202(16) 0.0303(18) -0.0075(14) 0.0201(16) -0.0081(14)
O10 0.0206(17) 0.0178(15) 0.0230(17) -0.0004(13) 0.0134(15) 0.0007(13)
O11 0.0255(18) 0.0258(17) 0.0266(18) -0.0002(14) 0.0162(16) -0.0047(15)
O12 0.0187(18) 0.0238(17) 0.035(2) -0.0019(15) 0.0099(16) -0.0085(15)
C59 0.022(2) 0.017(2) 0.020(2) -0.0020(18) 0.012(2) -0.0010(19)
C60 0.018(2) 0.019(2) 0.019(2) 0.0010(18) 0.009(2) 0.0010(19)
C61 0.022(2) 0.0097(19) 0.025(2) -0.0015(18) 0.014(2) -0.0011(18)
C62 0.025(3) 0.017(2) 0.021(2) 0.0021(19) 0.014(2) 0.004(2)
C63 0.025(3) 0.022(2) 0.022(2) -0.001(2) 0.011(2) 0.004(2)
C64 0.019(2) 0.019(2) 0.027(3) 0.0007(19) 0.012(2) -0.0006(19)
C65 0.028(3) 0.021(2) 0.024(3) 0.001(2) 0.017(2) -0.002(2)
C66 0.024(3) 0.019(2) 0.025(2) -0.0004(19) 0.017(2) -0.0012(19)
C67 0.022(3) 0.018(2) 0.022(2) -0.0047(19) 0.011(2) -0.006(2)
C68 0.020(2) 0.016(2) 0.016(2) 0.0016(17) 0.007(2) -0.0041(19)
C69 0.018(2) 0.022(2) 0.017(2) -0.0002(19) 0.008(2) -0.003(2)
C70 0.025(3) 0.019(2) 0.024(3) 0.0041(19) 0.013(2) 0.002(2)
C71 0.030(3) 0.022(2) 0.018(2) 0.0050(19) 0.013(2) -0.001(2)
C72 0.026(3) 0.023(2) 0.024(2) 0.002(2) 0.016(2) 0.000(2)
C73 0.028(3) 0.023(2) 0.016(2) -0.0030(19) 0.010(2) -0.005(2)
C74 0.023(3) 0.021(2) 0.019(2) 0.0025(19) 0.010(2) 0.001(2)
C75 0.024(3) 0.022(2) 0.022(2) -0.0059(19) 0.013(2) -0.003(2)
C76 0.019(2) 0.022(2) 0.023(3) 0.0026(19) 0.010(2) -0.001(2)
C77 0.026(3) 0.016(2) 0.031(3) -0.005(2) 0.015(2) -0.005(2)
C78 0.031(3) 0.027(3) 0.022(3) -0.005(2) 0.014(2) -0.002(2)
C79 0.024(3) 0.026(2) 0.017(2) -0.0019(19) 0.010(2) -0.004(2)
C80 0.024(3) 0.019(2) 0.018(2) -0.0001(18) 0.013(2) 0.0010(19)
C81 0.022(3) 0.060(4) 0.018(3) 0.006(3) 0.006(2) 0.004(3)
C82 0.056(4) 0.028(3) 0.026(3) 0.007(2) 0.023(3) -0.006(3)
C83 0.029(3) 0.034(3) 0.027(3) -0.003(2) 0.018(2) 0.002(2)
C84 0.023(3) 0.043(3) 0.021(3) -0.001(2) 0.010(2) 0.007(2)
C85 0.053(4) 0.042(3) 0.027(3) 0.015(3) 0.018(3) 0.015(3)
C86 0.035(3) 0.052(3) 0.020(3) 0.008(2) 0.017(2) -0.005(3)
C87 0.020(2) 0.026(2) 0.018(2) 0.0021(19) 0.012(2) 0.003(2)
C88 0.038(3) 0.048(3) 0.024(3) -0.004(2) 0.019(3) -0.008(3)
C89 0.039(3) 0.025(3) 0.020(3) 0.003(2) 0.015(2) -0.002(2)
C90 0.022(3) 0.040(3) 0.036(3) -0.002(2) 0.017(2) -0.001(2)
C91 0.021(3) 0.027(2) 0.016(2) 0.0018(19) 0.008(2) 0.000(2)
C92 0.035(3) 0.029(3) 0.033(3) 0.009(2) 0.019(3) 0.011(2)
C93 0.034(3) 0.039(3) 0.020(3) 0.005(2) 0.017(2) 0.003(2)
C94 0.020(3) 0.039(3) 0.030(3) 0.004(2) 0.012(2) -0.002(2)
C95 0.032(3) 0.023(2) 0.020(2) 0.009(2) 0.011(2) 0.006(2)
C96 0.041(3) 0.032(3) 0.036(3) 0.006(2) 0.025(3) 0.009(3)
C97 0.029(3) 0.037(3) 0.035(3) 0.008(2) 0.022(3) 0.001(2)
C98 0.021(3) 0.028(3) 0.022(3) 0.003(2) 0.008(2) -0.001(2)
C99 0.024(3) 0.055(4) 0.032(3) 0.014(3) 0.011(3) 0.012(3)
C100 0.028(3) 0.024(2) 0.021(3) 0.000(2) 0.012(2) 0.000(2)
C101 0.043(3) 0.027(3) 0.034(3) 0.007(2) 0.026(3) -0.001(2)
C102 0.028(3) 0.023(2) 0.018(2) -0.0016(19) 0.011(2) -0.003(2)
C103 0.067(4) 0.027(3) 0.039(3) 0.000(2) 0.029(3) -0.012(3)
C104 0.063(4) 0.032(3) 0.046(3) -0.002(3) 0.041(3) -0.005(3)
C105 0.060(4) 0.028(3) 0.026(3) 0.005(2) 0.007(3) -0.004(3)
C106 0.042(3) 0.024(3) 0.028(3) 0.000(2) 0.018(3) -0.003(2)
C107 0.075(4) 0.030(3) 0.060(4) 0.000(3) 0.047(4) -0.017(3)
C108 0.106(6) 0.026(3) 0.025(3) -0.001(2) 0.032(4) -0.019(3)
C109 0.038(3) 0.028(3) 0.029(3) 0.006(2) 0.009(3) -0.002(2)
C110 0.080(5) 0.031(3) 0.037(3) 0.012(3) 0.021(4) -0.001(3)
C111 0.035(3) 0.025(3) 0.035(3) -0.002(2) 0.023(3) -0.005(2)
C112 0.055(4) 0.031(3) 0.035(3) -0.014(2) 0.028(3) -0.012(3)
C113 0.016(2) 0.020(2) 0.019(2) 0.0007(19) 0.008(2) -0.0030(19)
C114 0.053(4) 0.027(3) 0.026(3) 0.003(2) 0.023(3) -0.007(3)
C115 0.036(3) 0.034(3) 0.055(4) 0.010(3) 0.036(3) 0.004(2)
C116 0.023(3) 0.033(3) 0.052(4) 0.006(3) 0.021(3) -0.005(2)
C117 0.025(3) 0.034(3) 0.032(3) -0.008(2) 0.005(3) -0.008(2)
C201 0.098(7) 0.089(6) 0.047(5) -0.004(4) 0.019(5) -0.018(5)
O202 0.057(3) 0.069(3) 0.065(3) -0.019(3) 0.019(3) 0.006(3)
C203 0.099(6) 0.047(4) 0.053(5) -0.006(3) 0.020(5) 0.026(4)
C204 0.057(5) 0.037(4) 0.130(7) 0.000(4) 0.053(5) 0.012(4)
O205 0.070(4) 0.131(5) 0.070(4) -0.021(4) 0.015(3) 0.050(4)
C206 0.039(4) 0.139(8) 0.046(4) -0.001(5) 0.015(4) 0.008(5)
C301 0.047(7) 0.056(8) 0.103(10) -0.013(7) 0.041(7) 0.009(6)
O302 0.058(5) 0.047(4) 0.073(5) 0.017(4) 0.042(4) 0.018(4)
C303 0.067(5) 0.045(5) 0.066(5) 0.021(4) 0.052(4) 0.020(4)
C304 0.074(6) 0.052(6) 0.080(6) 0.009(5) 0.049(5) 0.015(5)
O305 0.073(5) 0.066(5) 0.092(6) -0.002(5) 0.057(5) 0.004(4)
C306 0.086(10) 0.095(10) 0.098(10) -0.038(8) 0.054(8) -0.038(8)
C311 0.070(9) 0.082(10) 0.071(9) -0.001(8) 0.028(8) 0.032(8)
O312 0.066(5) 0.078(5) 0.060(5) -0.005(4) 0.039(4) 0.018(5)
C313 0.066(6) 0.078(6) 0.069(6) 0.001(5) 0.040(5) 0.014(5)
C314 0.068(6) 0.077(6) 0.076(6) 0.013(5) 0.038(5) 0.014(5)
O315 0.069(5) 0.071(6) 0.068(5) 0.013(5) 0.040(4) 0.016(5)
C316 0.086(10) 0.079(10) 0.097(11) -0.003(9) 0.056(9) 0.019(9)
C401 0.116(7) 0.117(8) 0.163(8) -0.024(7) 0.065(6) 0.022(7)
O402 0.135(4) 0.126(5) 0.145(5) -0.039(4) 0.068(4) 0.012(4)
C403 0.149(4) 0.151(5) 0.144(4) -0.015(4) 0.074(4) 0.000(4)
C404 0.157(5) 0.168(5) 0.146(5) 0.007(4) 0.076(4) -0.006(4)
O405 0.159(5) 0.176(5) 0.153(5) 0.013(4) 0.072(4) -0.001(4)
C406 0.096(7) 0.198(9) 0.140(8) 0.035(7) 0.066(6) -0.006(7)
C411 0.126(10) 0.236(13) 0.257(13) -0.020(11) 0.116(9) 0.024(10)
O412 0.188(7) 0.200(7) 0.201(7) -0.001(6) 0.087(5) 0.013(6)
C413 0.188(7) 0.191(7) 0.201(7) 0.005(6) 0.085(5) 0.010(6)
C414 0.176(7) 0.196(7) 0.209(7) 0.002(6) 0.083(5) 0.008(6)
O415 0.178(7) 0.197(7) 0.222(7) -0.002(6) 0.080(6) 0.028(6)
C416 0.249(13) 0.237(13) 0.171(11) 0.041(10) 0.141(10) 0.006(11)
C501 0.142(12) 0.150(13) 0.151(12) 0.002(11) 0.074(10) -0.045(11)
O502 0.148(7) 0.152(7) 0.142(7) -0.008(6) 0.085(5) -0.023(6)
C503 0.151(7) 0.158(7) 0.149(7) -0.013(6) 0.082(5) -0.007(6)
C504 0.163(7) 0.166(7) 0.158(7) -0.013(6) 0.077(5) -0.015(6)
O505 0.187(8) 0.178(8) 0.156(7) -0.032(6) 0.074(6) -0.011(6)
C506 0.141(12) 0.105(11) 0.148(12) 0.008(10) 0.083(10) -0.024(10)

loop_
_atom_type_symbol
_atom_type_description
_atom_type_scat_dispersion_real
_atom_type_scat_dispersion_imag
_atom_type_scat_source
C C 0.0033 0.0016 'International Tables Vol C Tables 4.2.6.8 and 6.1.1.4'
H H 0.0000 0.0000 'International Tables Vol C Tables 4.2.6.8 and 6.1.1.4'
N N 0.0061 0.0033 'International Tables Vol C Tables 4.2.6.8 and 6.1.1.4'
O O 0.0106 0.0060 'International Tables Vol C Tables 4.2.6.8 and 6.1.1.4'
S S 0.1246 0.1234 'International Tables Vol C Tables 4.2.6.8 and 6.1.1.4'
U U -9.6767 9.6646 'International Tables Vol C Tables 4.2.6.8 and 6.1.1.4'

loop_
_geom_angle_atom_site_label_1
_geom_angle_atom_site_label_2
_geom_angle_atom_site_label_3
_geom_angle
O2 U1 O3 87.83(13)
O2 U1 O1 152.30(12)
O3 U1 O1 86.74(13)
O2 U1 O9 88.99(12)
O3 U1 O9 162.33(12)
O1 U1 O9 88.04(13)
O2 U1 N1 76.09(12)
O3 U1 N1 78.47(12)
O1 U1 N1 76.21(12)
O9 U1 N1 83.89(12)
O2 U1 O5 74.57(11)
O3 U1 O5 104.83(12)
O1 U1 O5 133.00(11)
O9 U1 O5 91.04(11)
N1 U1 O5 150.30(12)
O2 U1 O4 132.36(11)
O3 U1 O4 115.07(11)
O1 U1 O4 73.93(11)
O9 U1 O4 79.49(11)
N1 U1 O4 146.13(11)
O5 U1 O4 59.78(10)
C15 N1 C8 111.3(4)
C15 N1 C1 108.8(4)
C8 N1 C1 104.5(3)
C15 N1 U1 115.6(3)
C8 N1 U1 108.1(3)
C1 N1 U1 108.0(3)
C3 O1 U1 141.4(3)
C10 O2 U1 144.0(3)
C17 O3 U1 139.8(7)
C17A O3 U1 133.8(6)
C55 O4 C56 111.5(4)
C55 O4 U1 120.5(3)
C56 O4 U1 121.8(3)
C57 O5 C58 113.0(4)
C57 O5 U1 110.7(3)
C58 O5 U1 115.8(3)
C2 C1 N1 115.6(4)
C2 C1 H1A 108.4
N1 C1 H1A 108.4
C2 C1 H1B 108.4
N1 C1 H1B 108.4
H1A C1 H1B 107.4
C7 C2 C3 119.7(5)
C7 C2 C1 120.1(4)
C3 C2 C1 120.2(4)
O1 C3 C2 117.0(4)
O1 C3 C4 123.1(4)
C2 C3 C4 120.0(4)
C5 C4 C3 117.8(4)
C5 C4 C22 120.6(5)
C3 C4 C22 121.5(4)
C6 C5 C4 122.2(5)
C6 C5 H5A 118.9
C4 C5 H5A 118.9
C7 C6 C5 118.2(5)
C7 C6 C32 120.9(5)
C5 C6 C32 120.9(5)
C6 C7 C2 122.0(5)
C6 C7 H7A 119.0
C2 C7 H7A 119.0
C9 C8 N1 116.9(4)
C9 C8 H8A 108.1
N1 C8 H8A 108.1
C9 C8 H8B 108.1
N1 C8 H8B 108.1
H8A C8 H8B 107.3
C14 C9 C10 120.6(5)
C14 C9 C8 119.2(4)
C10 C9 C8 120.0(4)
O2 C10 C9 117.5(4)
O2 C10 C11 122.6(4)
C9 C10 C11 119.9(4)
C12 C11 C10 116.5(5)
C12 C11 C33 120.0(5)
C10 C11 C33 123.4(4)
C13 C12 C11 124.1(5)
C13 C12 H12A 118.0
C11 C12 H12A 118.0
C12 C13 C14 117.8(5)
C12 C13 C43 120.2(5)
C14 C13 C43 122.0(5)
C9 C14 C13 121.0(5)
C9 C14 H14A 119.5
C13 C14 H14A 119.5
C16 C15 N1 124.9(7)
N1 C15 C16A 117.4(6)
C16 C15 H15A 106.1
N1 C15 H15A 106.1
C16A C15 H15A 102.1
C16 C15 H15B 106.1
N1 C15 H15B 106.1
C16A C15 H15B 117.6
H15A C15 H15B 106.3
C16 C15 H15C 96.6
N1 C15 H15C 107.9
C16A C15 H15C 107.9
H15A C15 H15C 115.6
C16 C15 H15D 110.6
N1 C15 H15D 107.9
C16A C15 H15D 107.9
H15B C15 H15D 97.7
H15C C15 H15D 107.2
C15 C16 C21 114.6(10)
C15 C16 C17 123.9(10)
C21 C16 C17 120.4(11)
O3 C17 C18 125.0(12)
O3 C17 C16 119.4(11)
C18 C17 C16 115.6(11)
C17 C18 C19 121.3(11)
C17 C18 C44 120.4(10)
C19 C18 C44 118.3(9)
C20 C19 C18 123.9(11)
C20 C19 H19A 118.1
C18 C19 H19A 118.1
C21 C20 C19 116.6(10)
C21 C20 C54 122.0(10)
C19 C20 C54 121.3(11)
C20 C21 C16 122.3(11)
C20 C21 H21A 118.9
C16 C21 H21A 118.9
C17A C16A C21A 118.9(11)
C17A C16A C15 120.1(10)
C21A C16A C15 120.1(11)
C16A C17A O3 117.3(11)
C16A C17A C18A 123.3(10)
O3 C17A C18A 119.4(11)
C19A C18A C17A 112.9(11)
C19A C18A C44 126.4(10)
C17A C18A C44 120.3(9)
C18A C19A C20A 125.9(11)
C18A C19A H19B 117.0
C20A C19A H19B 117.0
C21A C20A C19A 117.3(10)
C21A C20A C54A 120.7(10)
C19A C20A C54A 121.9(10)
C20A C21A C16A 120.9(11)
C20A C21A H21B 119.5
C16A C21A H21B 119.5
C29 C22 C4 108.5(4)
C29 C22 C31 110.0(4)
C4 C22 C31 111.6(4)
C29 C22 C26 106.7(4)
C4 C22 C26 113.1(4)
C31 C22 C26 106.7(4)
C30 C23 C26 110.1(4)
C30 C23 C27 108.9(4)
C26 C23 C27 110.3(4)
C30 C23 H23A 109.2
C26 C23 H23A 109.2
C27 C23 H23A 109.2
C27 C24 C28 109.9(4)
C27 C24 C31 109.7(4)
C28 C24 C31 108.9(4)
C27 C24 H24A 109.4
C28 C24 H24A 109.4
C31 C24 H24A 109.4
C30 C25 C28 110.1(4)
C30 C25 C29 108.9(4)
C28 C25 C29 108.4(4)
C30 C25 H25A 109.8
C28 C25 H25A 109.8
C29 C25 H25A 109.8
C23 C26 C22 110.8(4)
C23 C26 H26A 109.5
C22 C26 H26A 109.5
C23 C26 H26B 109.5
C22 C26 H26B 109.5
H26A C26 H26B 108.1
C24 C27 C23 109.0(4)
C24 C27 H27A 109.9
C23 C27 H27A 109.9
C24 C27 H27B 109.9
C23 C27 H27B 109.9
H27A C27 H27B 108.3
C24 C28 C25 109.8(4)
C24 C28 H28A 109.7
C25 C28 H28A 109.7
C24 C28 H28B 109.7
C25 C28 H28B 109.7
H28A C28 H28B 108.2
C25 C29 C22 111.3(4)
C25 C29 H29A 109.4
C22 C29 H29A 109.4
C25 C29 H29B 109.4
C22 C29 H29B 109.4
H29A C29 H29B 108.0
C25 C30 C23 109.7(4)
C25 C30 H30A 109.7
C23 C30 H30A 109.7
C25 C30 H30B 109.7
C23 C30 H30B 109.7
H30A C30 H30B 108.2
C24 C31 C22 110.9(4)
C24 C31 H31A 109.5
C22 C31 H31A 109.5
C24 C31 H31B 109.5
C22 C31 H31B 109.5
H31A C31 H31B 108.0
C6 C32 H32A 109.5
C6 C32 H32B 109.5
H32A C32 H32B 109.5
C6 C32 H32C 109.5
H32A C32 H32C 109.5
H32B C32 H32C 109.5
C37 C33 C11 110.1(4)
C37 C33 C42 108.8(4)
C11 C33 C42 110.8(4)
C37 C33 C40 107.8(4)
C11 C33 C40 111.9(4)
C42 C33 C40 107.3(4)
C38 C34 C41 109.9(5)
C38 C34 C37 109.5(5)
C41 C34 C37 109.6(5)
C38 C34 H34A 109.3
C41 C34 H34A 109.3
C37 C34 H34A 109.3
C38 C35 C39 110.3(5)
C38 C35 C42 109.6(5)
C39 C35 C42 109.3(5)
C38 C35 H35A 109.2
C39 C35 H35A 109.2
C42 C35 H35A 109.2
C39 C36 C41 109.8(5)
C39 C36 C40 110.4(5)
C41 C36 C40 109.4(5)
C39 C36 H36A 109.1
C41 C36 H36A 109.1
C40 C36 H36A 109.1
C33 C37 C34 110.6(4)
C33 C37 H37A 109.5
C34 C37 H37A 109.5
C33 C37 H37B 109.5
C34 C37 H37B 109.5
H37A C37 H37B 108.1
C34 C38 C35 109.0(5)
C34 C38 H38A 109.9
C35 C38 H38A 109.9
C34 C38 H38B 109.9
C35 C38 H38B 109.9
H38A C38 H38B 108.3
C36 C39 C35 108.5(4)
C36 C39 H39A 110.0
C35 C39 H39A 110.0
C36 C39 H39B 110.0
C35 C39 H39B 110.0
H39A C39 H39B 108.4
C36 C40 C33 110.7(4)
C36 C40 H40A 109.5
C33 C40 H40A 109.5
C36 C40 H40B 109.5
C33 C40 H40B 109.5
H40A C40 H40B 108.1
C34 C41 C36 109.5(5)
C34 C41 H41A 109.8
C36 C41 H41A 109.8
C34 C41 H41B 109.8
C36 C41 H41B 109.8
H41A C41 H41B 108.2
C33 C42 C35 110.3(4)
C33 C42 H42A 109.6
C35 C42 H42A 109.6
C33 C42 H42B 109.6
C35 C42 H42B 109.6
H42A C42 H42B 108.1
C13 C43 H43A 109.5
C13 C43 H43B 109.5
H43A C43 H43B 109.5
C13 C43 H43C 109.5
H43A C43 H43C 109.5
H43B C43 H43C 109.5
C48 C44 C53 109.8(4)
C48 C44 C18A 117.5(6)
C53 C44 C18A 105.0(6)
C48 C44 C51 108.0(5)
C53 C44 C51 107.5(5)
C18A C44 C51 108.5(6)
C48 C44 C18 100.9(6)
C53 C44 C18 117.6(6)
C51 C44 C18 112.4(6)
C49 C45 C48 109.9(5)
C49 C45 C52 108.7(4)
C48 C45 C52 108.5(4)
C49 C45 H45A 109.9
C48 C45 H45A 109.9
C52 C45 H45A 109.9
C49 C46 C50 110.0(5)
C49 C46 C51 110.8(5)
C50 C46 C51 109.2(5)
C49 C46 H46A 109.0
C50 C46 H46A 109.0
C51 C46 H46A 109.0
C52 C47 C53 109.4(4)
C52 C47 C50 109.0(4)
C53 C47 C50 107.8(5)
C52 C47 H47A 110.2
C53 C47 H47A 110.2
C50 C47 H47A 110.2
C44 C48 C45 111.4(5)
C44 C48 H48A 109.4
C45 C48 H48A 109.4
C44 C48 H48B 109.4
C45 C48 H48B 109.4
H48A C48 H48B 108.0
C46 C49 C45 109.8(4)
C46 C49 H49A 109.7
C45 C49 H49A 109.7
C46 C49 H49B 109.7
C45 C49 H49B 109.7
H49A C49 H49B 108.2
C46 C50 C47 109.6(4)
C46 C50 H50A 109.8
C47 C50 H50A 109.8
C46 C50 H50B 109.8
C47 C50 H50B 109.8
H50A C50 H50B 108.2
C44 C51 C46 110.3(4)
C44 C51 H51A 109.6
C46 C51 H51A 109.6
C44 C51 H51B 109.6
C46 C51 H51B 109.6
H51A C51 H51B 108.1
C47 C52 C45 109.3(4)
C47 C52 H52A 109.8
C45 C52 H52A 109.8
C47 C52 H52B 109.8
C45 C52 H52B 109.8
H52A C52 H52B 108.3
C44 C53 C47 111.5(5)
C44 C53 H53A 109.3
C47 C53 H53A 109.3
C44 C53 H53B 109.3
C47 C53 H53B 109.3
H53A C53 H53B 108.0
C20A C54A H54D 109.5
C20A C54A H54E 109.5
H54D C54A H54E 109.5
C20A C54A H54F 109.5
H54D C54A H54F 109.5
H54E C54A H54F 109.5
O4 C55 H55A 109.5
O4 C55 H55B 109.5
H55A C55 H55B 109.5
O4 C55 H55C 109.5
H55A C55 H55C 109.5
H55B C55 H55C 109.5
O4 C56 C57 106.7(4)
O4 C56 H56A 110.4
C57 C56 H56A 110.4
O4 C56 H56B 110.4
C57 C56 H56B 110.4
H56A C56 H56B 108.6
O5 C57 C56 109.9(4)
O5 C57 H57A 109.7
C56 C57 H57A 109.7
O5 C57 H57B 109.7
C56 C57 H57B 109.7
H57A C57 H57B 108.2
O5 C58 H58A 109.5
O5 C58 H58B 109.5
H58A C58 H58B 109.5
O5 C58 H58C 109.5
H58A C58 H58C 109.5
H58B C58 H58C 109.5
O7 U2 O8 106.98(12)
O7 U2 O6 141.27(11)
O8 U2 O6 86.96(12)
O7 U2 O10 73.65(11)
O8 U2 O10 146.77(11)
O6 U2 O10 75.43(11)
O7 U2 N2 71.49(12)
O8 U2 N2 71.26(11)
O6 U2 N2 79.75(11)
O10 U2 N2 77.93(11)
O7 U2 O11 125.17(11)
O8 U2 O11 82.68(11)
O6 U2 O11 91.80(11)
O10 U2 O11 125.08(10)
N2 U2 O11 152.89(11)
O7 U2 O12 70.87(11)
O8 U2 O12 72.34(11)
O6 U2 O12 147.04(10)
O10 U2 O12 134.44(10)
N2 U2 O12 115.50(11)
O11 U2 O12 60.96(11)
O7 U2 S1 88.24(9)
O8 U2 S1 153.37(8)
O6 U2 S1 94.65(8)
O10 U2 S1 57.87(7)
N2 U2 S1 135.21(8)
O11 U2 S1 70.71(8)
O12 U2 S1 93.19(8)
O7 U2 C113 76.37(12)
O8 U2 C113 169.57(12)
O6 U2 C113 84.58(12)
O10 U2 C113 23.79(11)
N2 U2 C113 101.15(12)
O11 U2 C113 103.65(11)
O12 U2 C113 117.92(11)
S1 U2 C113 34.22(9)
C113 S1 U2 76.75(15)
C66 N2 C59 108.8(4)
C66 N2 C73 107.2(3)
C59 N2 C73 109.8(3)
C66 N2 U2 112.7(3)
C59 N2 U2 108.8(3)
C73 N2 U2 109.4(3)
C61 O6 U2 132.9(3)
C68 O7 U2 143.8(3)
C75 O8 U2 148.2(3)
C113 O9 U1 174.0(3)
C113 O10 U2 105.4(3)
C115 O11 C114 112.8(4)
C115 O11 U2 115.6(3)
C114 O11 U2 117.7(3)
C117 O12 C116 110.0(4)
C117 O12 U2 116.9(3)
C116 O12 U2 119.3(3)
N2 C59 C60 115.2(4)
N2 C59 H59A 108.5
C60 C59 H59A 108.5
N2 C59 H59B 108.5
C60 C59 H59B 108.5
H59A C59 H59B 107.5
C65 C60 C61 119.6(4)
C65 C60 C59 119.4(4)
C61 C60 C59 120.8(4)
O6 C61 C62 123.9(4)
O6 C61 C60 116.9(4)
C62 C61 C60 119.2(4)
C63 C62 C61 117.3(4)
C63 C62 C80 119.5(4)
C61 C62 C80 123.2(4)
C62 C63 C64 124.3(5)
C62 C63 H63A 117.8
C64 C63 H63A 117.8
C65 C64 C63 117.0(4)
C65 C64 C90 122.5(4)
C63 C64 C90 120.5(5)
C64 C65 C60 122.1(4)
C64 C65 H62A 119.0
C60 C65 H62A 119.0
N2 C66 C67 116.8(4)
N2 C66 H66A 108.1
C67 C66 H66A 108.1
N2 C66 H66B 108.1
C67 C66 H66B 108.1
H66A C66 H66B 107.3
C72 C67 C68 119.2(4)
C72 C67 C66 117.0(4)
C68 C67 C66 123.6(4)
O7 C68 C67 119.5(4)
O7 C68 C69 120.7(4)
C67 C68 C69 119.8(4)
C70 C69 C68 117.4(4)
C70 C69 C91 120.1(4)
C68 C69 C91 122.4(4)
C71 C70 C69 123.1(4)
C71 C70 H70A 118.4
C69 C70 H70A 118.4
C72 C71 C70 118.1(4)
C72 C71 C101 121.8(4)
C70 C71 C101 120.2(4)
C71 C72 C67 122.3(5)
C71 C72 H72A 118.8
C67 C72 H72A 118.8
N2 C73 C74 115.3(4)
N2 C73 H73A 108.4
C74 C73 H73A 108.4
N2 C73 H73B 108.4
C74 C73 H73B 108.4
H73A C73 H73B 107.5
C79 C74 C75 120.1(4)
C79 C74 C73 119.3(4)
C75 C74 C73 120.7(4)
O8 C75 C76 122.3(4)
O8 C75 C74 117.4(4)
C76 C75 C74 120.2(4)
C75 C76 C77 116.4(4)
C75 C76 C102 122.2(4)
C77 C76 C102 121.2(4)
C78 C77 C76 123.9(4)
C78 C77 H77A 118.0
C76 C77 H77A 118.0
C77 C78 C79 118.0(4)
C77 C78 C112 121.0(5)
C79 C78 C112 121.0(4)
C78 C79 C74 121.1(4)
C78 C79 H79A 119.5
C74 C79 H79A 119.5
C84 C80 C87 107.3(4)
C84 C80 C62 111.5(4)
C87 C80 C62 111.8(4)
C84 C80 C89 106.9(4)
C87 C80 C89 108.9(4)
C62 C80 C89 110.2(4)
C85 C81 C88 111.5(5)
C85 C81 C84 109.3(5)
C88 C81 C84 107.6(4)
C85 C81 H81A 109.4
C88 C81 H81A 109.4
C84 C81 H81A 109.4
C85 C82 C86 109.2(5)
C85 C82 C89 109.5(5)
C86 C82 C89 110.4(4)
C85 C82 H82A 109.2
C86 C82 H82A 109.2
C89 C82 H82A 109.2
C88 C83 C86 108.5(5)
C88 C83 C87 109.5(4)
C86 C83 C87 109.9(4)
C88 C83 H83A 109.6
C86 C83 H83A 109.6
C87 C83 H83A 109.6
C80 C84 C81 112.1(4)
C80 C84 H84A 109.2
C81 C84 H84A 109.2
C80 C84 H84B 109.2
C81 C84 H84B 109.2
H84A C84 H84B 107.9
C81 C85 C82 109.0(5)
C81 C85 H85A 109.9
C82 C85 H85A 109.9
C81 C85 H85B 109.9
C82 C85 H85B 109.9
H85A C85 H85B 108.3
C83 C86 C82 109.9(4)
C83 C86 H86A 109.7
C82 C86 H86A 109.7
C83 C86 H86B 109.7
C82 C86 H86B 109.7
H86A C86 H86B 108.2
C80 C87 C83 111.1(4)
C80 C87 H87A 109.4
C83 C87 H87A 109.4
C80 C87 H87B 109.4
C83 C87 H87B 109.4
H87A C87 H87B 108.0
C83 C88 C81 109.1(4)
C83 C88 H88A 109.9
C81 C88 H88A 109.9
C83 C88 H88B 109.9
C81 C88 H88B 109.9
H88A C88 H88B 108.3
C80 C89 C82 110.2(4)
C80 C89 H89A 109.6
C82 C89 H89A 109.6
C80 C89 H89B 109.6
C82 C89 H89B 109.6
H89A C89 H89B 108.1
C64 C90 H90A 109.5
C64 C90 H90B 109.5
H90A C90 H90B 109.5
C64 C90 H90C 109.5
H90A C90 H90C 109.5
H90B C90 H90C 109.5
C69 C91 C95 112.8(4)
C69 C91 C98 111.2(4)
C95 C91 C98 107.4(4)
C69 C91 C100 109.9(4)
C95 C91 C100 106.6(4)
C98 C91 C100 108.7(4)
C99 C92 C95 109.7(4)
C99 C92 C96 109.8(4)
C95 C92 C96 109.5(4)
C99 C92 H92A 109.3
C95 C92 H92A 109.3
C96 C92 H92A 109.3
C97 C93 C100 109.6(4)
C97 C93 C96 109.7(4)
C100 C93 C96 109.1(4)
C97 C93 H93A 109.5
C100 C93 H93A 109.5
C96 C93 H93A 109.5
C98 C94 C99 110.2(4)
C98 C94 C97 108.7(4)
C99 C94 C97 109.4(5)
C98 C94 H94A 109.5
C99 C94 H94A 109.5
C97 C94 H94A 109.5
C92 C95 C91 111.9(4)
C92 C95 H95A 109.2
C91 C95 H95A 109.2
C92 C95 H95B 109.2
C91 C95 H95B 109.2
H95A C95 H95B 107.9
C93 C96 C92 108.7(4)
C93 C96 H96A 110.0
C92 C96 H96A 110.0
C93 C96 H96B 110.0
C92 C96 H96B 110.0
H96A C96 H96B 108.3
C93 C97 C94 109.6(4)
C93 C97 H97A 109.8
C94 C97 H97A 109.8
C93 C97 H97B 109.8
C94 C97 H97B 109.8
H97A C97 H97B 108.2
C94 C98 C91 111.2(4)
C94 C98 H98A 109.4
C91 C98 H98A 109.4
C94 C98 H98B 109.4
C91 C98 H98B 109.4
H98A C98 H98B 108.0
C92 C99 C94 109.0(4)
C92 C99 H99A 109.9
C94 C99 H99A 109.9
C92 C99 H99B 109.9
C94 C99 H99B 109.9
H99A C99 H99B 108.3
C93 C100 C91 111.5(4)
C93 C100 H10A 109.3
C91 C100 H10A 109.3
C93 C100 H10B 109.3
C91 C100 H10B 109.3
H10A C100 H10B 108.0
C71 C101 H10C 109.5
C71 C101 H10D 109.5
H10C C101 H10D 109.5
C71 C101 H10E 109.5
H10C C101 H10E 109.5
H10D C101 H10E 109.5
C111 C102 C76 112.4(4)
C111 C102 C106 108.0(4)
C76 C102 C106 112.2(4)
C111 C102 C109 109.0(4)
C76 C102 C109 107.9(4)
C106 C102 C109 107.2(4)
C107 C103 C106 109.8(5)
C107 C103 C110 110.9(5)
C106 C103 C110 109.5(5)
C107 C103 H10F 108.9
C106 C103 H10F 108.9
C110 C103 H10F 108.9
C108 C104 C107 110.3(5)
C108 C104 C111 109.2(5)
C107 C104 C111 109.0(5)
C108 C104 H10G 109.4
C107 C104 H10G 109.4
C111 C104 H10G 109.4
C108 C105 C110 109.1(5)
C108 C105 C109 108.4(5)
C110 C105 C109 110.2(5)
C108 C105 H10H 109.7
C110 C105 H10H 109.7
C109 C105 H10H 109.7
C102 C106 C103 110.7(4)
C102 C106 H10I 109.5
C103 C106 H10I 109.5
C102 C106 H10J 109.5
C103 C106 H10J 109.5
H10I C106 H10J 108.1
C103 C107 C104 108.2(5)
C103 C107 H10K 110.1
C104 C107 H10K 110.1
C103 C107 H10L 110.1
C104 C107 H10L 110.1
H10K C107 H10L 108.4
C105 C108 C104 111.4(5)
C105 C108 H10M 109.4
C104 C108 H10M 109.4
C105 C108 H10N 109.4
C104 C108 H10N 109.4
H10M C108 H10N 108.0
C105 C109 C102 111.5(5)
C105 C109 H10O 109.3
C102 C109 H10O 109.3
C105 C109 H10P 109.3
C102 C109 H10P 109.3
H10O C109 H10P 108.0
C105 C110 C103 108.3(5)
C105 C110 H11A 110.0
C103 C110 H11A 110.0
C105 C110 H11B 110.0
C103 C110 H11B 110.0
H11A C110 H11B 108.4
C102 C111 C104 109.7(4)
C102 C111 H11C 109.7
C104 C111 H11C 109.7
C102 C111 H11D 109.7
C104 C111 H11D 109.7
H11C C111 H11D 108.2
C78 C112 H11E 109.5
C78 C112 H11F 109.5
H11E C112 H11F 109.5
C78 C112 H11G 109.5
H11E C112 H11G 109.5
H11F C112 H11G 109.5
O10 C113 O9 120.3(4)
O10 C113 S1 119.3(3)
O9 C113 S1 120.3(3)
O10 C113 U2 50.8(2)
O9 C113 U2 168.4(3)
S1 C113 U2 69.03(15)
O11 C114 H11H 109.5
O11 C114 H11I 109.5
H11H C114 H11I 109.5
O11 C114 H11J 109.5
H11H C114 H11J 109.5
H11I C114 H11J 109.5
O11 C115 C116 107.2(4)
O11 C115 H11K 110.3
C116 C115 H11K 110.3
O11 C115 H11L 110.3
C116 C115 H11L 110.3
H11K C115 H11L 108.5
O12 C116 C115 107.6(4)
O12 C116 H11M 110.2
C115 C116 H11M 110.2
O12 C116 H11N 110.2
C115 C116 H11N 110.2
H11M C116 H11N 108.5
O12 C117 H11O 109.5
O12 C117 H11P 109.5
H11O C117 H11P 109.5
O12 C117 H11Q 109.5
H11O C117 H11Q 109.5
H11P C117 H11Q 109.5
O202 C201 H20A 109.5
O202 C201 H20B 109.5
H20A C201 H20B 109.5
O202 C201 H20C 109.5
H20A C201 H20C 109.5
H20B C201 H20C 109.5
C203 O202 C201 113.8(6)
O202 C203 C204 113.4(6)
O202 C203 H20D 108.9
C204 C203 H20D 108.9
O202 C203 H20E 108.9
C204 C203 H20E 108.9
H20D C203 H20E 107.7
O205 C204 C203 116.6(6)
O205 C204 H20F 108.1
C203 C204 H20F 108.1
O205 C204 H20G 108.1
C203 C204 H20G 108.1
H20F C204 H20G 107.3
C204 O205 C206 115.9(6)
O205 C206 H20H 109.5
O205 C206 H20I 109.5
H20H C206 H20I 109.5
O205 C206 H20J 109.5
H20H C206 H20J 109.5
H20I C206 H20J 109.5
O302 C301 H30C 109.5
O302 C301 H30D 109.5
H30C C301 H30D 109.5
O302 C301 H30E 109.5
H30C C301 H30E 109.5
H30D C301 H30E 109.5
C301 O302 C303 112.4(9)
O302 C303 C304 108.5(10)
O302 C303 H30F 110.0
C304 C303 H30F 110.0
O302 C303 H30G 110.0
C304 C303 H30G 110.0
H30F C303 H30G 108.4
O305 C304 C303 112.2(10)
O305 C304 H30H 109.2
C303 C304 H30H 109.2
O305 C304 H30I 109.2
C303 C304 H30I 109.2
H30H C304 H30I 107.9
C304 O305 C306 110.8(9)
O305 C306 H30J 109.5
O305 C306 H30K 109.5
H30J C306 H30K 109.5
O305 C306 H30L 109.5
H30J C306 H30L 109.5
H30K C306 H30L 109.5
O312 C311 H31C 109.5
O312 C311 H31D 109.5
H31C C311 H31D 109.5
O312 C311 H31E 109.5
H31C C311 H31E 109.5
H31D C311 H31E 109.5
C313 O312 C311 111.2(11)
O312 C313 C314 107.7(12)
O312 C313 H31F 110.2
C314 C313 H31F 110.2
O312 C313 H31G 110.2
C314 C313 H31G 110.2
H31F C313 H31G 108.5
O315 C314 C313 112.9(13)
O315 C314 H31H 109.0
C313 C314 H31H 109.0
O315 C314 H31I 109.0
C313 C314 H31I 109.0
H31H C314 H31I 107.8
C314 O315 C316 111.7(12)
O315 C316 H31J 109.5
O315 C316 H31K 109.5
H31J C316 H31K 109.5
O315 C316 H31L 109.5
H31J C316 H31L 109.5
H31K C316 H31L 109.5
O402 C401 H40C 109.5
O402 C401 H40D 109.5
H40C C401 H40D 109.5
O402 C401 H40E 109.5
H40C C401 H40E 109.5
H40D C401 H40E 109.5
C403 O402 C401 111.2(11)
O402 C403 C404 94.2(11)
O402 C403 H40F 112.9
C404 C403 H40F 112.9
O402 C403 H40G 112.9
C404 C403 H40G 112.9
H40F C403 H40G 110.3
O405 C404 C403 97.9(12)
O405 C404 H40H 112.2
C403 C404 H40H 112.2
O405 C404 H40I 112.2
C403 C404 H40I 112.2
H40H C404 H40I 109.8
C404 O405 C406 107.2(11)
O405 C406 H40J 109.5
O405 C406 H40K 109.5
H40J C406 H40K 109.5
O405 C406 H40L 109.5
H40J C406 H40L 109.5
H40K C406 H40L 109.5
O412 C411 H41C 109.5
O412 C411 H41D 109.5
H41C C411 H41D 109.5
O412 C411 H41E 109.5
H41C C411 H41E 109.5
H41D C411 H41E 109.5
C411 O412 C413 125.3(14)
O412 C413 C414 100.5(13)
O412 C413 H41F 111.7
C414 C413 H41F 111.7
O412 C413 H41G 111.7
C414 C413 H41G 111.7
H41F C413 H41G 109.4
O415 C414 C413 99.1(13)
O415 C414 H41H 111.9
C413 C414 H41H 111.9
O415 C414 H41I 111.9
C413 C414 H41I 111.9
H41H C414 H41I 109.6
C414 O415 C416 108.4(14)
O415 C416 H41J 109.5
O415 C416 H41K 109.5
H41J C416 H41K 109.5
O415 C416 H41L 109.5
H41J C416 H41L 109.5
H41K C416 H41L 109.5
O502 C501 H50C 109.5
O502 C501 H50D 109.5
H50C C501 H50D 109.5
O502 C501 H50E 109.5
H50C C501 H50E 109.5
H50D C501 H50E 109.5
C501 O502 C503 116.0(15)
O502 C503 C504 109.5(16)
O502 C503 H50F 109.8
C504 C503 H50F 109.8
O502 C503 H50G 109.8
C504 C503 H50G 109.8
H50F C503 H50G 108.2
O505 C504 C503 128(2)
O505 C504 H50H 105.3
C503 C504 H50H 105.3
O505 C504 H50I 105.3
C503 C504 H50I 105.3
H50H C504 H50I 106.0
C504 O505 C506 106.9(16)
O505 C506 H50J 109.5
O505 C506 H50K 109.5
H50J C506 H50K 109.5
O505 C506 H50L 109.5
H50J C506 H50L 109.5
H50K C506 H50L 109.5

loop_
_geom_bond_atom_site_label_1
_geom_bond_atom_site_label_2
_geom_bond_distance
U1 O2 2.150(3)
U1 O3 2.156(3)
U1 O1 2.172(3)
U1 O9 2.225(3)
U1 N1 2.554(4)
U1 O5 2.607(3)
U1 O4 2.674(3)
N1 C15 1.492(6)
N1 C8 1.503(6)
N1 C1 1.507(6)
O1 C3 1.354(6)
O2 C10 1.354(5)
O3 C17 1.252(14)
O3 C17A 1.436(11)
O4 C55 1.435(6)
O4 C56 1.440(6)
O5 C57 1.439(6)
O5 C58 1.445(6)
C1 C2 1.499(7)
C1 H1A 0.9900
C1 H1B 0.9900
C2 C7 1.385(7)
C2 C3 1.407(6)
C3 C4 1.410(7)
C4 C5 1.406(7)
C4 C22 1.541(6)
C5 C6 1.398(7)
C5 H5A 0.9500
C6 C7 1.373(7)
C6 C32 1.519(7)
C7 H7A 0.9500
C8 C9 1.498(7)
C8 H8A 0.9900
C8 H8B 0.9900
C9 C14 1.380(7)
C9 C10 1.402(7)
C10 C11 1.416(7)
C11 C12 1.398(7)
C11 C33 1.530(7)
C12 C13 1.382(8)
C12 H12A 0.9500
C13 C14 1.383(8)
C13 C43 1.501(8)
C14 H14A 0.9500
C15 C16 1.356(13)
C15 C16A 1.614(13)
C15 H15A 0.9900
C15 H15B 0.9900
C15 H15C 0.9900
C15 H15D 0.9900
C16 C21 1.410(16)
C16 C17 1.480(19)
C17 C18 1.391(17)
C18 C19 1.403(16)
C18 C44 1.604(13)
C19 C20 1.390(15)
C19 H19A 0.9500
C20 C21 1.386(15)
C20 C54 1.521(16)
C21 H21A 0.9500
C16A C17A 1.356(19)
C16A C21A 1.391(17)
C17A C18A 1.437(17)
C18A C19A 1.378(16)
C18A C44 1.536(13)
C19A C20A 1.379(15)
C19A H19B 0.9500
C20A C21A 1.376(15)
C20A C54A 1.507(15)
C21A H21B 0.9500
C22 C29 1.538(7)
C22 C31 1.545(7)
C22 C26 1.547(7)
C23 C30 1.519(7)
C23 C26 1.530(7)
C23 C27 1.530(7)
C23 H23A 1.0000
C24 C27 1.523(7)
C24 C28 1.529(7)
C24 C31 1.532(7)
C24 H24A 1.0000
C25 C30 1.517(7)
C25 C28 1.537(7)
C25 C29 1.537(7)
C25 H25A 1.0000
C26 H26A 0.9900
C26 H26B 0.9900
C27 H27A 0.9900
C27 H27B 0.9900
C28 H28A 0.9900
C28 H28B 0.9900
C29 H29A 0.9900
C29 H29B 0.9900
C30 H30A 0.9900
C30 H30B 0.9900
C31 H31A 0.9900
C31 H31B 0.9900
C32 H32A 0.9800
C32 H32B 0.9800
C32 H32C 0.9800
C33 C37 1.526(7)
C33 C42 1.544(7)
C33 C40 1.546(7)
C34 C38 1.512(9)
C34 C41 1.513(9)
C34 C37 1.550(7)
C34 H34A 1.0000
C35 C38 1.521(9)
C35 C39 1.529(8)
C35 C42 1.549(7)
C35 H35A 1.0000
C36 C39 1.510(8)
C36 C41 1.516(8)
C36 C40 1.536(7)
C36 H36A 1.0000
C37 H37A 0.9900
C37 H37B 0.9900
C38 H38A 0.9900
C38 H38B 0.9900
C39 H39A 0.9900
C39 H39B 0.9900
C40 H40A 0.9900
C40 H40B 0.9900
C41 H41A 0.9900
C41 H41B 0.9900
C42 H42A 0.9900
C42 H42B 0.9900
C43 H43A 0.9800
C43 H43B 0.9800
C43 H43C 0.9800
C44 C48 1.508(8)
C44 C53 1.520(8)
C44 C51 1.537(7)
C45 C49 1.532(8)
C45 C48 1.535(7)
C45 C52 1.555(7)
C45 H45A 1.0000
C46 C49 1.492(8)
C46 C50 1.500(7)
C46 C51 1.540(7)
C46 H46A 1.0000
C47 C52 1.526(7)
C47 C53 1.538(8)
C47 C50 1.565(8)
C47 H47A 1.0000
C48 H48A 0.9900
C48 H48B 0.9900
C49 H49A 0.9900
C49 H49B 0.9900
C50 H50A 0.9900
C50 H50B 0.9900
C51 H51A 0.9900
C51 H51B 0.9900
C52 H52A 0.9900
C52 H52B 0.9900
C53 H53A 0.9900
C53 H53B 0.9900
C54 H54A 0.9800
C54 H54B 0.9800
C54 H54C 0.9800
C54A H54D 0.9800
C54A H54E 0.9800
C54A H54F 0.9800
C55 H55A 0.9800
C55 H55B 0.9800
C55 H55C 0.9800
C56 C57 1.502(7)
C56 H56A 0.9900
C56 H56B 0.9900
C57 H57A 0.9900
C57 H57B 0.9900
C58 H58A 0.9800
C58 H58B 0.9800
C58 H58C 0.9800
U2 O7 2.173(3)
U2 O8 2.183(3)
U2 O6 2.204(3)
U2 O10 2.422(3)
U2 N2 2.572(4)
U2 O11 2.611(3)
U2 O12 2.674(3)
U2 S1 2.8920(12)
U2 C113 3.015(5)
S1 C113 1.742(5)
N2 C66 1.485(6)
N2 C59 1.495(6)
N2 C73 1.502(6)
O6 C61 1.349(5)
O7 C68 1.352(5)
O8 C75 1.352(5)
O9 C113 1.283(5)
O10 C113 1.262(5)
O11 C115 1.429(6)
O11 C114 1.434(6)
O12 C117 1.437(6)
O12 C116 1.439(6)
C59 C60 1.498(6)
C59 H59A 0.9900
C59 H59B 0.9900
C60 C65 1.391(6)
C60 C61 1.423(6)
C61 C62 1.409(7)
C62 C63 1.385(7)
C62 C80 1.544(6)
C63 C64 1.399(7)
C63 H63A 0.9500
C64 C65 1.367(7)
C64 C90 1.513(7)
C65 H62A 0.9500
C66 C67 1.516(7)
C66 H66A 0.9900
C66 H66B 0.9900
C67 C72 1.395(6)
C67 C68 1.402(6)
C68 C69 1.427(6)
C69 C70 1.397(6)
C69 C91 1.533(6)
C70 C71 1.384(7)
C70 H70A 0.9500
C71 C72 1.370(7)
C71 C101 1.528(6)
C72 H72A 0.9500
C73 C74 1.513(6)
C73 H73A 0.9900
C73 H73B 0.9900
C74 C79 1.389(6)
C74 C75 1.406(6)
C75 C76 1.406(6)
C76 C77 1.407(7)
C76 C102 1.531(6)
C77 C78 1.380(7)
C77 H77A 0.9500
C78 C79 1.380(7)
C78 C112 1.521(7)
C79 H79A 0.9500
C80 C84 1.531(7)
C80 C87 1.536(6)
C80 C89 1.546(7)
C81 C85 1.508(8)
C81 C88 1.537(8)
C81 C84 1.541(7)
C81 H81A 1.0000
C82 C85 1.509(8)
C82 C86 1.533(8)
C82 C89 1.548(7)
C82 H82A 1.0000
C83 C88 1.516(8)
C83 C86 1.523(7)
C83 C87 1.544(6)
C83 H83A 1.0000
C84 H84A 0.9900
C84 H84B 0.9900
C85 H85A 0.9900
C85 H85B 0.9900
C86 H86A 0.9900
C86 H86B 0.9900
C87 H87A 0.9900
C87 H87B 0.9900
C88 H88A 0.9900
C88 H88B 0.9900
C89 H89A 0.9900
C89 H89B 0.9900
C90 H90A 0.9800
C90 H90B 0.9800
C90 H90C 0.9800
C91 C95 1.542(6)
C91 C98 1.542(7)
C91 C100 1.543(7)
C92 C99 1.518(8)
C92 C95 1.529(7)
C92 C96 1.542(8)
C92 H92A 1.0000
C93 C97 1.529(7)
C93 C100 1.532(7)
C93 C96 1.537(7)
C93 H93A 1.0000
C94 C98 1.532(7)
C94 C99 1.540(8)
C94 C97 1.541(7)
C94 H94A 1.0000
C95 H95A 0.9900
C95 H95B 0.9900
C96 H96A 0.9900
C96 H96B 0.9900
C97 H97A 0.9900
C97 H97B 0.9900
C98 H98A 0.9900
C98 H98B 0.9900
C99 H99A 0.9900
C99 H99B 0.9900
C100 H10A 0.9900
C100 H10B 0.9900
C101 H10C 0.9800
C101 H10D 0.9800
C101 H10E 0.9800
C102 C111 1.530(7)
C102 C106 1.543(7)
C102 C109 1.560(7)
C103 C107 1.515(9)
C103 C106 1.544(7)
C103 C110 1.559(9)
C103 H10F 1.0000
C104 C108 1.521(9)
C104 C107 1.528(8)
C104 C111 1.570(7)
C104 H10G 1.0000
C105 C108 1.512(9)
C105 C110 1.520(8)
C105 C109 1.531(7)
C105 H10H 1.0000
C106 H10I 0.9900
C106 H10J 0.9900
C107 H10K 0.9900
C107 H10L 0.9900
C108 H10M 0.9900
C108 H10N 0.9900
C109 H10O 0.9900
C109 H10P 0.9900
C110 H11A 0.9900
C110 H11B 0.9900
C111 H11C 0.9900
C111 H11D 0.9900
C112 H11E 0.9800
C112 H11F 0.9800
C112 H11G 0.9800
C114 H11H 0.9800
C114 H11I 0.9800
C114 H11J 0.9800
C115 C116 1.490(8)
C115 H11K 0.9900
C115 H11L 0.9900
C116 H11M 0.9900
C116 H11N 0.9900
C117 H11O 0.9800
C117 H11P 0.9800
C117 H11Q 0.9800
C201 O202 1.412(8)
C201 H20A 0.9800
C201 H20B 0.9800
C201 H20C 0.9800
O202 C203 1.374(7)
C203 C204 1.449(9)
C203 H20D 0.9900
C203 H20E 0.9900
C204 O205 1.351(8)
C204 H20F 0.9900
C204 H20G 0.9900
O205 C206 1.449(8)
C206 H20H 0.9800
C206 H20I 0.9800
C206 H20J 0.9800
C301 O302 1.437(12)
C301 H30C 0.9800
C301 H30D 0.9800
C301 H30E 0.9800
O302 C303 1.440(11)
C303 C304 1.487(13)
C303 H30F 0.9900
C303 H30G 0.9900
C304 O305 1.410(11)
C304 H30H 0.9900
C304 H30I 0.9900
O305 C306 1.456(12)
C306 H30J 0.9800
C306 H30K 0.9800
C306 H30L 0.9800
C311 O312 1.452(13)
C311 H31C 0.9800
C311 H31D 0.9800
C311 H31E 0.9800
O312 C313 1.417(13)
C313 C314 1.480(14)
C313 H31F 0.9900
C313 H31G 0.9900
C314 O315 1.412(13)
C314 H31H 0.9900
C314 H31I 0.9900
O315 C316 1.445(14)
C316 H31J 0.9800
C316 H31K 0.9800
C316 H31L 0.9800
C401 O402 1.448(12)
C401 H40C 0.9800
C401 H40D 0.9800
C401 H40E 0.9800
O402 C403 1.370(12)
C403 C404 1.537(14)
C403 H40F 0.9900
C403 H40G 0.9900
C404 O405 1.428(13)
C404 H40H 0.9900
C404 H40I 0.9900
O405 C406 1.479(13)
C406 H40J 0.9800
C406 H40K 0.9800
C406 H40L 0.9800
C411 O412 1.469(13)
C411 H41C 0.9800
C411 H41D 0.9800
C411 H41E 0.9800
O412 C413 1.473(14)
C413 C414 1.556(15)
C413 H41F 0.9900
C413 H41G 0.9900
C414 O415 1.376(14)
C414 H41H 0.9900
C414 H41I 0.9900
O415 C416 1.403(14)
C416 H41J 0.9800
C416 H41K 0.9800
C416 H41L 0.9800
C501 O502 1.441(14)
C501 H50C 0.9800
C501 H50D 0.9800
C501 H50E 0.9800
O502 C503 1.448(14)
C503 C504 1.491(15)
C503 H50F 0.9900
C503 H50G 0.9900
C504 O505 1.361(15)
C504 H50H 0.9900
C504 H50I 0.9900
O505 C506 1.465(15)
C506 H50J 0.9800
C506 H50K 0.9800
C506 H50L 0.9800

loop_
_geom_torsion_atom_site_label_1
_geom_torsion_atom_site_label_2
_geom_torsion_atom_site_label_3
_geom_torsion_atom_site_label_4
_geom_torsion
O2 U1 N1 C15 -91.3(3)
O3 U1 N1 C15 -0.7(3)
O1 U1 N1 C15 88.8(3)
O9 U1 N1 C15 178.3(3)
O5 U1 N1 C15 -100.4(4)
O4 U1 N1 C15 117.5(3)
O2 U1 N1 C8 34.1(3)
O3 U1 N1 C8 124.7(3)
O1 U1 N1 C8 -145.8(3)
O9 U1 N1 C8 -56.3(3)
O5 U1 N1 C8 25.0(4)
O4 U1 N1 C8 -117.1(3)
O2 U1 N1 C1 146.7(3)
O3 U1 N1 C1 -122.7(3)
O1 U1 N1 C1 -33.3(3)
O9 U1 N1 C1 56.2(3)
O5 U1 N1 C1 137.6(3)
O4 U1 N1 C1 -4.5(4)
O2 U1 O1 C3 -18.9(6)
O3 U1 O1 C3 60.1(5)
O9 U1 O1 C3 -103.0(5)
N1 U1 O1 C3 -18.8(5)
O5 U1 O1 C3 167.4(4)
O4 U1 O1 C3 177.4(5)
O3 U1 O2 C10 -66.6(5)
O1 U1 O2 C10 12.2(6)
O9 U1 O2 C10 96.1(5)
N1 U1 O2 C10 12.1(5)
O5 U1 O2 C10 -172.6(5)
O4 U1 O2 C10 170.8(4)
O2 U1 O3 C17 44.6(11)
O1 U1 O3 C17 -108.2(11)
O9 U1 O3 C17 -35.2(12)
N1 U1 O3 C17 -31.6(11)
O5 U1 O3 C17 118.0(11)
O4 U1 O3 C17 -178.8(10)
O2 U1 O3 C17A 29.7(8)
O1 U1 O3 C17A -123.1(8)
O9 U1 O3 C17A -50.1(10)
N1 U1 O3 C17A -46.5(8)
O5 U1 O3 C17A 103.1(8)
O4 U1 O3 C17A 166.3(8)
O2 U1 O4 C55 -114.4(3)
O3 U1 O4 C55 133.9(3)
O1 U1 O4 C55 55.4(3)
O9 U1 O4 C55 -35.6(3)
N1 U1 O4 C55 26.4(4)
O5 U1 O4 C55 -133.0(4)
O2 U1 O4 C56 35.7(4)
O3 U1 O4 C56 -76.0(4)
O1 U1 O4 C56 -154.5(4)
O9 U1 O4 C56 114.6(4)
N1 U1 O4 C56 176.5(3)
O5 U1 O4 C56 17.1(3)
O2 U1 O5 C57 153.4(3)
O3 U1 O5 C57 69.9(3)
O1 U1 O5 C57 -29.7(3)
O9 U1 O5 C57 -118.0(3)
N1 U1 O5 C57 162.6(3)
O4 U1 O5 C57 -40.8(3)
O2 U1 O5 C58 -76.4(3)
O3 U1 O5 C58 -159.9(3)
O1 U1 O5 C58 100.6(3)
O9 U1 O5 C58 12.3(3)
N1 U1 O5 C58 -67.2(4)
O4 U1 O5 C58 89.5(3)
C15 N1 C1 C2 -53.7(5)
C8 N1 C1 C2 -172.7(4)
U1 N1 C1 C2 72.4(4)
N1 C1 C2 C7 123.1(5)
N1 C1 C2 C3 -58.7(7)
U1 O1 C3 C2 39.7(8)
U1 O1 C3 C4 -140.8(4)
C7 C2 C3 O1 177.7(5)
C1 C2 C3 O1 -0.5(8)
C7 C2 C3 C4 -1.9(8)
C1 C2 C3 C4 179.9(5)
O1 C3 C4 C5 -176.7(5)
C2 C3 C4 C5 2.8(8)
O1 C3 C4 C22 0.5(8)
C2 C3 C4 C22 180.0(5)
C3 C4 C5 C6 -1.2(8)
C22 C4 C5 C6 -178.4(5)
C4 C5 C6 C7 -1.5(8)
C4 C5 C6 C32 179.2(5)
C5 C6 C7 C2 2.5(8)
C32 C6 C7 C2 -178.2(5)
C3 C2 C7 C6 -0.9(9)
C1 C2 C7 C6 177.3(5)
C15 N1 C8 C9 56.6(5)
C1 N1 C8 C9 173.8(4)
U1 N1 C8 C9 -71.3(4)
N1 C8 C9 C14 -126.8(5)
N1 C8 C9 C10 58.3(6)
U1 O2 C10 C9 -30.5(7)
U1 O2 C10 C11 150.3(4)
C14 C9 C10 O2 -178.2(4)
C8 C9 C10 O2 -3.4(7)
C14 C9 C10 C11 1.0(7)
C8 C9 C10 C11 175.8(4)
O2 C10 C11 C12 178.7(5)
C9 C10 C11 C12 -0.5(7)
O2 C10 C11 C33 1.5(8)
C9 C10 C11 C33 -177.7(5)
C10 C11 C12 C13 -0.2(9)
C33 C11 C12 C13 177.1(6)
C11 C12 C13 C14 0.4(10)
C11 C12 C13 C43 -178.7(7)
C10 C9 C14 C13 -0.8(8)
C8 C9 C14 C13 -175.7(5)
C12 C13 C14 C9 0.1(9)
C43 C13 C14 C9 179.1(6)
C8 N1 C15 C16 -90.4(8)
C1 N1 C15 C16 154.9(8)
U1 N1 C15 C16 33.3(9)
C8 N1 C15 C16A -80.1(7)
C1 N1 C15 C16A 165.3(6)
U1 N1 C15 C16A 43.6(7)
N1 C15 C16 C21 142.8(9)
C16A C15 C16 C21 90(5)
N1 C15 C16 C17 -49.2(15)
C16A C15 C16 C17 -102(5)
C17A O3 C17 C18 -82(5)
U1 O3 C17 C18 -147.0(9)
C17A O3 C17 C16 94(6)
U1 O3 C17 C16 29.3(18)
C15 C16 C17 O3 18.1(19)
C21 C16 C17 O3 -174.6(11)
C15 C16 C17 C18 -165.3(11)
C21 C16 C17 C18 2.1(18)
O3 C17 C18 C19 175.8(12)
C16 C17 C18 C19 -0.6(18)
O3 C17 C18 C44 -2.5(19)
C16 C17 C18 C44 -178.9(10)
C17 C18 C19 C20 -1(2)
C44 C18 C19 C20 177.3(11)
C18 C19 C20 C21 1(2)
C18 C19 C20 C54 177.7(13)
C19 C20 C21 C16 0.4(19)
C54 C20 C21 C16 -176.2(13)
C15 C16 C21 C20 166.5(11)
C17 C16 C21 C20 -2.0(19)
C16 C15 C16A C17A 67(5)
N1 C15 C16A C17A -65.6(13)
C16 C15 C16A C21A -102(5)
N1 C15 C16A C21A 125.2(11)
C21A C16A C17A O3 -168.9(11)
C15 C16A C17A O3 21.8(17)
C21A C16A C17A C18A 9(2)
C15 C16A C17A C18A -160.1(11)
C17 O3 C17A C16A -83(5)
U1 O3 C17A C16A 42.7(16)
C17 O3 C17A C18A 99(6)
U1 O3 C17A C18A -135.5(9)
C16A C17A C18A C19A -7.5(19)
O3 C17A C18A C19A 170.5(10)
C16A C17A C18A C44 165.6(11)
O3 C17A C18A C44 -16.4(17)
C17A C18A C19A C20A -0.1(19)
C44 C18A C19A C20A -172.7(11)
C18A C19A C20A C21A 6(2)
C18A C19A C20A C54A -178.8(13)
C19A C20A C21A C16A -4.0(19)
C54A C20A C21A C16A -179.6(13)
C17A C16A C21A C20A -3(2)
C15 C16A C21A C20A 166.3(11)
C5 C4 C22 C29 112.0(5)
C3 C4 C22 C29 -65.1(6)
C5 C4 C22 C31 -126.6(5)
C3 C4 C22 C31 56.3(6)
C5 C4 C22 C26 -6.1(7)
C3 C4 C22 C26 176.8(5)
C30 C23 C26 C22 -59.9(5)
C27 C23 C26 C22 60.2(6)
C29 C22 C26 C23 58.7(5)
C4 C22 C26 C23 177.8(4)
C31 C22 C26 C23 -59.0(5)
C28 C24 C27 C23 -60.4(5)
C31 C24 C27 C23 59.3(5)
C30 C23 C27 C24 61.9(5)
C26 C23 C27 C24 -59.0(6)
C27 C24 C28 C25 58.0(5)
C31 C24 C28 C25 -62.2(5)
C30 C25 C28 C24 -57.4(5)
C29 C25 C28 C24 61.7(5)
C30 C25 C29 C22 61.2(6)
C28 C25 C29 C22 -58.6(6)
C4 C22 C29 C25 178.2(4)
C31 C22 C29 C25 55.8(6)
C26 C22 C29 C25 -59.6(5)
C28 C25 C30 C23 59.4(5)
C29 C25 C30 C23 -59.4(5)
C26 C23 C30 C25 59.5(5)
C27 C23 C30 C25 -61.5(5)
C27 C24 C31 C22 -61.4(5)
C28 C24 C31 C22 58.9(5)
C29 C22 C31 C24 -55.7(6)
C4 C22 C31 C24 -176.2(4)
C26 C22 C31 C24 59.7(5)
C12 C11 C33 C37 -114.1(6)
C10 C11 C33 C37 63.1(6)
C12 C11 C33 C42 125.6(5)
C10 C11 C33 C42 -57.3(6)
C12 C11 C33 C40 5.9(7)
C10 C11 C33 C40 -177.0(5)
C11 C33 C37 C34 -179.3(5)
C42 C33 C37 C34 -57.8(6)
C40 C33 C37 C34 58.3(6)
C38 C34 C37 C33 60.4(6)
C41 C34 C37 C33 -60.2(6)
C41 C34 C38 C35 59.2(6)
C37 C34 C38 C35 -61.2(6)
C39 C35 C38 C34 -59.3(6)
C42 C35 C38 C34 61.1(6)
C41 C36 C39 C35 -60.0(6)
C40 C36 C39 C35 60.7(6)
C38 C35 C39 C36 59.7(6)
C42 C35 C39 C36 -60.9(6)
C39 C36 C40 C33 -60.7(6)
C41 C36 C40 C33 60.3(6)
C37 C33 C40 C36 -58.7(6)
C11 C33 C40 C36 -179.9(4)
C42 C33 C40 C36 58.3(6)
C38 C34 C41 C36 -60.2(6)
C37 C34 C41 C36 60.2(6)
C39 C36 C41 C34 60.8(6)
C40 C36 C41 C34 -60.5(6)
C37 C33 C42 C35 57.5(6)
C11 C33 C42 C35 178.6(4)
C40 C33 C42 C35 -58.9(6)
C38 C35 C42 C33 -59.6(6)
C39 C35 C42 C33 61.5(6)
C19A C18A C44 C48 129.0(11)
C17A C18A C44 C48 -43.1(13)
C19A C18A C44 C53 -108.6(12)
C17A C18A C44 C53 79.3(11)
C19A C18A C44 C51 6.1(14)
C17A C18A C44 C51 -166.0(10)
C19A C18A C44 C18 112(3)
C17A C18A C44 C18 -60(2)
C17 C18 C44 C48 -63.5(11)
C19 C18 C44 C48 118.1(10)
C17 C18 C44 C53 55.9(13)
C19 C18 C44 C53 -122.5(10)
C17 C18 C44 C18A 101(3)
C19 C18 C44 C18A -77(3)
C17 C18 C44 C51 -178.4(10)
C19 C18 C44 C51 3.3(12)
C53 C44 C48 C45 58.0(6)
C18A C44 C48 C45 177.9(6)
C51 C44 C48 C45 -59.0(6)
C18 C44 C48 C45 -177.1(6)
C49 C45 C48 C44 59.1(6)
C52 C45 C48 C44 -59.6(6)
C50 C46 C49 C45 -62.6(6)
C51 C46 C49 C45 58.2(6)
C48 C45 C49 C46 -57.5(6)
C52 C45 C49 C46 61.1(6)
C49 C46 C50 C47 60.9(6)
C51 C46 C50 C47 -60.8(6)
C52 C47 C50 C46 -59.1(6)
C53 C47 C50 C46 59.6(6)
C48 C44 C51 C46 58.5(6)
C53 C44 C51 C46 -60.0(6)
C18A C44 C51 C46 -173.1(6)
C18 C44 C51 C46 169.0(6)
C49 C46 C51 C44 -59.5(6)
C50 C46 C51 C44 61.7(6)
C53 C47 C52 C45 -59.4(6)
C50 C47 C52 C45 58.2(5)
C49 C45 C52 C47 -59.5(6)
C48 C45 C52 C47 60.0(6)
C48 C44 C53 C47 -57.0(6)
C18A C44 C53 C47 175.8(6)
C51 C44 C53 C47 60.3(6)
C18 C44 C53 C47 -171.5(6)
C52 C47 C53 C44 58.4(6)
C50 C47 C53 C44 -60.1(6)
C55 O4 C56 C57 160.5(4)
U1 O4 C56 C57 7.9(5)
C58 O5 C57 C56 -66.7(5)
U1 O5 C57 C56 65.0(4)
O4 C56 C57 O5 -46.0(5)
O7 U2 S1 C113 -68.04(18)
O8 U2 S1 C113 165.8(2)
O6 U2 S1 C113 73.27(18)
O10 U2 S1 C113 3.70(18)
N2 U2 S1 C113 -6.9(2)
O11 U2 S1 C113 163.55(18)
O12 U2 S1 C113 -138.77(17)
O7 U2 N2 C66 49.6(3)
O8 U2 N2 C66 165.6(3)
O6 U2 N2 C66 -104.1(3)
O10 U2 N2 C66 -27.0(3)
O11 U2 N2 C66 -177.7(3)
O12 U2 N2 C66 106.7(3)
S1 U2 N2 C66 -17.9(4)
C113 U2 N2 C66 -21.8(3)
O7 U2 N2 C59 170.3(3)
O8 U2 N2 C59 -73.6(3)
O6 U2 N2 C59 16.6(3)
O10 U2 N2 C59 93.7(3)
O11 U2 N2 C59 -56.9(4)
O12 U2 N2 C59 -132.5(3)
S1 U2 N2 C59 102.9(3)
C113 U2 N2 C59 99.0(3)
O7 U2 N2 C73 -69.6(3)
O8 U2 N2 C73 46.4(3)
O6 U2 N2 C73 136.6(3)
O10 U2 N2 C73 -146.2(3)
O11 U2 N2 C73 63.1(4)
O12 U2 N2 C73 -12.5(3)
S1 U2 N2 C73 -137.1(2)
C113 U2 N2 C73 -141.0(3)
O7 U2 O6 C61 -5.1(5)
O8 U2 O6 C61 108.5(4)
O10 U2 O6 C61 -43.0(4)
N2 U2 O6 C61 37.0(4)
O11 U2 O6 C61 -168.9(4)
O12 U2 O6 C61 158.7(3)
S1 U2 O6 C61 -98.1(4)
C113 U2 O6 C61 -65.4(4)
O8 U2 O7 C68 -100.6(5)
O6 U2 O7 C68 6.4(6)
O10 U2 O7 C68 44.7(5)
N2 U2 O7 C68 -37.8(5)
O11 U2 O7 C68 166.4(4)
O12 U2 O7 C68 -164.4(5)
S1 U2 O7 C68 101.6(5)
C113 U2 O7 C68 69.2(5)
O7 U2 O8 C75 54.4(6)
O6 U2 O8 C75 -88.8(6)
O10 U2 O8 C75 -31.5(7)
N2 U2 O8 C75 -8.6(6)
O11 U2 O8 C75 179.0(6)
O12 U2 O8 C75 117.2(6)
S1 U2 O8 C75 176.9(5)
C113 U2 O8 C75 -53.0(10)
O7 U2 O10 C113 93.3(3)
O8 U2 O10 C113 -170.6(3)
O6 U2 O10 C113 -110.4(3)
N2 U2 O10 C113 167.3(3)
O11 U2 O10 C113 -28.6(3)
O12 U2 O10 C113 53.2(3)
S1 U2 O10 C113 -5.2(3)
O7 U2 O11 C115 2.7(4)
O8 U2 O11 C115 -103.0(3)
O6 U2 O11 C115 170.3(3)
O10 U2 O11 C115 96.9(3)
N2 U2 O11 C115 -118.9(4)
O12 U2 O11 C115 -29.2(3)
S1 U2 O11 C115 76.0(3)
C113 U2 O11 C115 85.5(3)
O7 U2 O11 C114 -134.7(3)
O8 U2 O11 C114 119.6(3)
O6 U2 O11 C114 32.9(3)
O10 U2 O11 C114 -40.5(4)
N2 U2 O11 C114 103.7(4)
O12 U2 O11 C114 -166.6(3)
S1 U2 O11 C114 -61.4(3)
C113 U2 O11 C114 -51.9(3)
O7 U2 O12 C117 67.5(3)
O8 U2 O12 C117 -48.3(3)
O6 U2 O12 C117 -101.9(4)
O10 U2 O12 C117 108.3(3)
N2 U2 O12 C117 10.0(3)
O11 U2 O12 C117 -139.6(3)
S1 U2 O12 C117 154.5(3)
C113 U2 O12 C117 129.7(3)
O7 U2 O12 C116 -156.1(4)
O8 U2 O12 C116 88.2(3)
O6 U2 O12 C116 34.6(4)
O10 U2 O12 C116 -115.3(3)
N2 U2 O12 C116 146.5(3)
O11 U2 O12 C116 -3.2(3)
S1 U2 O12 C116 -69.0(3)
C113 U2 O12 C116 -93.8(3)
C66 N2 C59 C60 60.3(5)
C73 N2 C59 C60 177.4(4)
U2 N2 C59 C60 -62.9(4)
N2 C59 C60 C65 -113.6(5)
N2 C59 C60 C61 71.7(5)
U2 O6 C61 C62 134.9(4)
U2 O6 C61 C60 -45.5(5)
C65 C60 C61 O6 173.3(4)
C59 C60 C61 O6 -12.1(6)
C65 C60 C61 C62 -7.1(6)
C59 C60 C61 C62 167.5(4)
O6 C61 C62 C63 -173.6(4)
C60 C61 C62 C63 6.8(6)
O6 C61 C62 C80 8.8(7)
C60 C61 C62 C80 -170.8(4)
C61 C62 C63 C64 -1.8(7)
C80 C62 C63 C64 175.9(4)
C62 C63 C64 C65 -3.0(7)
C62 C63 C64 C90 178.5(5)
C63 C64 C65 C60 2.7(7)
C90 C64 C65 C60 -178.8(5)
C61 C60 C65 C64 2.2(7)
C59 C60 C65 C64 -172.5(4)
C59 N2 C66 C67 175.0(4)
C73 N2 C66 C67 56.3(5)
U2 N2 C66 C67 -64.2(4)
N2 C66 C67 C72 -146.6(4)
N2 C66 C67 C68 39.3(6)
U2 O7 C68 C67 23.6(7)
U2 O7 C68 C69 -156.0(4)
C72 C67 C68 O7 176.4(4)
C66 C67 C68 O7 -9.7(7)
C72 C67 C68 C69 -4.1(7)
C66 C67 C68 C69 169.9(4)
O7 C68 C69 C70 -177.4(4)
C67 C68 C69 C70 3.0(7)
O7 C68 C69 C91 5.7(7)
C67 C68 C69 C91 -173.9(4)
C68 C69 C70 C71 -0.1(7)
C91 C69 C70 C71 176.9(4)
C69 C70 C71 C72 -1.8(8)
C69 C70 C71 C101 179.2(5)
C70 C71 C72 C67 0.7(8)
C101 C71 C72 C67 179.7(5)
C68 C67 C72 C71 2.2(7)
C66 C67 C72 C71 -172.1(5)
C66 N2 C73 C74 163.2(4)
C59 N2 C73 C74 45.2(5)
U2 N2 C73 C74 -74.3(4)
N2 C73 C74 C79 -133.5(5)
N2 C73 C74 C75 46.3(6)
U2 O8 C75 C76 161.4(4)
U2 O8 C75 C74 -16.0(9)
C79 C74 C75 O8 -177.1(4)
C73 C74 C75 O8 3.2(7)
C79 C74 C75 C76 5.5(7)
C73 C74 C75 C76 -174.2(5)
O8 C75 C76 C77 175.8(4)
C74 C75 C76 C77 -6.8(7)
O8 C75 C76 C102 -9.3(7)
C74 C75 C76 C102 168.1(5)
C75 C76 C77 C78 3.8(8)
C102 C76 C77 C78 -171.2(5)
C76 C77 C78 C79 0.9(8)
C76 C77 C78 C112 179.8(5)
C77 C78 C79 C74 -2.5(8)
C112 C78 C79 C74 178.5(5)
C75 C74 C79 C78 -0.6(8)
C73 C74 C79 C78 179.1(5)
C63 C62 C80 C84 -7.4(6)
C61 C62 C80 C84 170.2(4)
C63 C62 C80 C87 112.8(5)
C61 C62 C80 C87 -69.6(6)
C63 C62 C80 C89 -125.9(5)
C61 C62 C80 C89 51.7(6)
C87 C80 C84 C81 59.0(5)
C62 C80 C84 C81 -178.3(4)
C89 C80 C84 C81 -57.8(5)
C85 C81 C84 C80 59.9(6)
C88 C81 C84 C80 -61.4(6)
C88 C81 C85 C82 58.7(6)
C84 C81 C85 C82 -60.2(6)
C86 C82 C85 C81 -59.3(6)
C89 C82 C85 C81 61.7(6)
C88 C83 C86 C82 -61.2(5)
C87 C83 C86 C82 58.6(6)
C85 C82 C86 C83 61.6(5)
C89 C82 C86 C83 -58.9(6)
C84 C80 C87 C83 -57.3(5)
C62 C80 C87 C83 -179.8(4)
C89 C80 C87 C83 58.2(5)
C88 C83 C87 C80 60.1(5)
C86 C83 C87 C80 -59.1(5)
C86 C83 C88 C81 58.8(5)
C87 C83 C88 C81 -61.2(6)
C85 C81 C88 C83 -58.9(6)
C84 C81 C88 C83 61.1(6)
C84 C80 C89 C82 58.1(5)
C87 C80 C89 C82 -57.6(5)
C62 C80 C89 C82 179.4(4)
C85 C82 C89 C80 -61.7(6)
C86 C82 C89 C80 58.6(6)
C70 C69 C91 C95 3.4(6)
C68 C69 C91 C95 -179.8(4)
C70 C69 C91 C98 124.2(5)
C68 C69 C91 C98 -59.0(6)
C70 C69 C91 C100 -115.3(5)
C68 C69 C91 C100 61.4(6)
C99 C92 C95 C91 -60.2(6)
C96 C92 C95 C91 60.3(6)
C69 C91 C95 C92 -179.2(4)
C98 C91 C95 C92 57.9(5)
C100 C91 C95 C92 -58.5(5)
C97 C93 C96 C92 -60.0(5)
C100 C93 C96 C92 60.1(6)
C99 C92 C96 C93 61.1(6)
C95 C92 C96 C93 -59.4(6)
C100 C93 C97 C94 -60.1(5)
C96 C93 C97 C94 59.7(5)
C98 C94 C97 C93 60.9(6)
C99 C94 C97 C93 -59.4(5)
C99 C94 C98 C91 59.6(6)
C97 C94 C98 C91 -60.3(5)
C69 C91 C98 C94 178.8(4)
C95 C91 C98 C94 -57.4(5)
C100 C91 C98 C94 57.6(5)
C95 C92 C99 C94 59.1(6)
C96 C92 C99 C94 -61.2(6)
C98 C94 C99 C92 -59.3(6)
C97 C94 C99 C92 60.1(6)
C97 C93 C100 C91 58.4(5)
C96 C93 C100 C91 -61.7(5)
C69 C91 C100 C93 -178.4(4)
C95 C91 C100 C93 59.1(5)
C98 C91 C100 C93 -56.4(5)
C75 C76 C102 C111 58.6(6)
C77 C76 C102 C111 -126.7(5)
C75 C76 C102 C106 -179.4(5)
C77 C76 C102 C106 -4.8(7)
C75 C76 C102 C109 -61.6(6)
C77 C76 C102 C109 113.1(5)
C111 C102 C106 C103 -58.7(6)
C76 C102 C106 C103 176.9(5)
C109 C102 C106 C103 58.6(6)
C107 C103 C106 C102 60.6(6)
C110 C103 C106 C102 -61.3(6)
C106 C103 C107 C104 -61.4(7)
C110 C103 C107 C104 59.7(6)
C108 C104 C107 C103 -58.0(6)
C111 C104 C107 C103 61.9(7)
C110 C105 C108 C104 -59.7(6)
C109 C105 C108 C104 60.3(6)
C107 C104 C108 C105 59.2(6)
C111 C104 C108 C105 -60.6(6)
C108 C105 C109 C102 -58.9(6)
C110 C105 C109 C102 60.5(7)
C111 C102 C109 C105 58.4(6)
C76 C102 C109 C105 -179.3(4)
C106 C102 C109 C105 -58.2(6)
C108 C105 C110 C103 59.1(6)
C109 C105 C110 C103 -59.8(7)
C107 C103 C110 C105 -61.0(6)
C106 C103 C110 C105 60.3(7)
C76 C102 C111 C104 -176.7(4)
C106 C102 C111 C104 59.0(5)
C109 C102 C111 C104 -57.1(5)
C108 C104 C111 C102 58.8(6)
C107 C104 C111 C102 -61.8(6)
U2 O10 C113 O9 -171.0(4)
U2 O10 C113 S1 8.4(4)
U2 S1 C113 O10 -6.9(3)
U2 S1 C113 O9 172.4(4)
O7 U2 C113 O10 -80.3(3)
O8 U2 C113 O10 29.7(8)
O6 U2 C113 O10 65.7(3)
N2 U2 C113 O10 -12.7(3)
O11 U2 C113 O10 156.2(3)
O12 U2 C113 O10 -139.7(3)
S1 U2 C113 O10 172.2(4)
O7 U2 C113 O9 -38.1(17)
O8 U2 C113 O9 71.9(19)
O6 U2 C113 O9 107.9(17)
O10 U2 C113 O9 42.2(16)
N2 U2 C113 O9 29.5(17)
O11 U2 C113 O9 -161.5(17)
O12 U2 C113 O9 -97.4(17)
S1 U2 C113 O9 -145.6(18)
O7 U2 C113 S1 107.47(16)
O8 U2 C113 S1 -142.5(6)
O6 U2 C113 S1 -106.50(16)
O10 U2 C113 S1 -172.2(4)
N2 U2 C113 S1 175.09(15)
O11 U2 C113 S1 -15.96(17)
O12 U2 C113 S1 48.14(19)
C114 O11 C115 C116 -162.8(4)
U2 O11 C115 C116 57.8(5)
C117 O12 C116 C115 171.2(4)
U2 O12 C116 C115 32.1(5)
O11 C115 C116 O12 -56.3(5)
C201 O202 C203 C204 169.4(7)
O202 C203 C204 O205 60.3(10)
C203 C204 O205 C206 -180.0(7)
C301 O302 C303 C304 -168.9(9)
O302 C303 C304 O305 -67.1(13)
C303 C304 O305 C306 172.8(11)
C311 O312 C313 C314 -166.9(14)
O312 C313 C314 O315 60.6(19)
C313 C314 O315 C316 176.2(14)
C401 O402 C403 C404 173.7(13)
O402 C403 C404 O405 -113.6(14)
C403 C404 O405 C406 -140.2(14)
C411 O412 C413 C414 175.3(17)
O412 C413 C414 O415 168.1(16)
C413 C414 O415 C416 -175.6(16)
C501 O502 C503 C504 -180(2)
O502 C503 C504 O505 -140(3)
C503 C504 O505 C506 153(3)
